data_4104576
loop_
_publ_author_name
'David S\'anchez-Garc\'ia'
'Brice Kauffmann'
'Takahiro Kawanami'
'Hirotaka Ihara'
'Makoto Takafuji'
'Marie-H\'el\`ene Delville'
'Ivan Huc'

_publ_section_title
;
 Nanosized Hybrid Oligoamide Foldamers: Aromatic Templates for the Folding
 of Multiple Aliphatic Units
;
_journal_name_full 'Journal of the American Chemical Society'
_journal_page_first 8642
_journal_page_last 8648
_journal_paper_doi 10.1021/ja9019758
_journal_volume 131
_journal_year 2009
_chemical_formula_sum 'C280 H303 N46 O47.5 S2'
_chemical_formula_weight 5136.80
_chemical_name_systematic
; 
 ? 
;
_space_group_IT_number 2
_symmetry_cell_setting triclinic
_symmetry_space_group_name_Hall '-P 1'
_symmetry_space_group_name_H-M 'P -1'
_atom_sites_solution_hydrogens geom
_atom_sites_solution_primary direct
_atom_sites_solution_secondary difmap
_audit_creation_method SHELXL-97
_cell_angle_alpha 79.04
_cell_angle_beta 81.50
_cell_angle_gamma 79.64
_cell_formula_units_Z 2
_cell_length_a 20.668
_cell_length_b 24.598
_cell_length_c 27.320
_cell_measurement_temperature 100(2)
_cell_volume 13320.462
_computing_structure_refinement 'SHELXL-97 (Sheldrick, 1997)'
_computing_structure_solution 'SHELXD-97 (Sheldrick, 1990)'
_diffrn_ambient_temperature 100(2)
_diffrn_measured_fraction_theta_full 0.883
_diffrn_measured_fraction_theta_max 0.883
_diffrn_radiation_monochromator graphite
_diffrn_radiation_source 'synchrotron radiation'
_diffrn_radiation_type 'synchrotron radiaition'
_diffrn_radiation_wavelength 0.82650
_diffrn_reflns_av_R_equivalents 0.1666
_diffrn_reflns_av_sigmaI/netI 0.1115
_diffrn_reflns_limit_h_max 21
_diffrn_reflns_limit_h_min -21
_diffrn_reflns_limit_k_max 25
_diffrn_reflns_limit_k_min -25
_diffrn_reflns_limit_l_max 28
_diffrn_reflns_limit_l_min -28
_diffrn_reflns_number 107802
_diffrn_reflns_theta_full 25.90
_diffrn_reflns_theta_max 25.90
_diffrn_reflns_theta_min 0.89
_exptl_absorpt_coefficient_mu 0.104
_exptl_absorpt_correction_type none
_exptl_crystal_density_diffrn 1.281
_exptl_crystal_F_000 5434
_exptl_crystal_size_max 0.5
_exptl_crystal_size_mid 0.1
_exptl_crystal_size_min 0.02
_refine_diff_density_max 0.827
_refine_diff_density_min -0.741
_refine_diff_density_rms 0.112
_refine_ls_extinction_coef 0.0073(13)
_refine_ls_extinction_expression Fc^*^=kFc[1+0.001xFc^2^\l^3^/sin(2\q)]^-1/4^
_refine_ls_extinction_method SHELXL
_refine_ls_goodness_of_fit_ref 1.860
_refine_ls_hydrogen_treatment constr
_refine_ls_matrix_type full
_refine_ls_number_parameters 3377
_refine_ls_number_reflns 29060
_refine_ls_number_restraints 9
_refine_ls_restrained_S_all 1.861
_refine_ls_R_factor_all 0.1962
_refine_ls_R_factor_gt 0.1842
_refine_ls_shift/su_max 0.079
_refine_ls_shift/su_mean 0.051
_refine_ls_structure_factor_coef Fsqd
_refine_ls_weighting_details 'calc w=1/[\s^2^(Fo^2^)+(0.2000P)^2^+0.0000P] where P=(Fo^2^+2Fc^2^)/3'
_refine_ls_weighting_scheme calc
_refine_ls_wR_factor_gt 0.4528
_refine_ls_wR_factor_ref 0.4677
_reflns_number_gt 24173
_reflns_number_total 29060
_reflns_threshold_expression >2sigma(I)
_cod_data_source_file ja9019758_si_006.cif
_cod_data_source_block 20mer
_cod_original_cell_volume 13320.1
_cod_original_formula_sum 'C280 H303 N46 O47.50 S2'
_cod_database_code 4104576

loop_
_symmetry_equiv_pos_as_xyz
'x, y, z'
'-x, -y, -z'

loop_
_atom_site_label
_atom_site_type_symbol
_atom_site_fract_x
_atom_site_fract_y
_atom_site_fract_z
_atom_site_U_iso_or_equiv
_atom_site_adp_type
_atom_site_occupancy
_atom_site_symmetry_multiplicity
_atom_site_calc_flag
_atom_site_refinement_flags
_atom_site_disorder_assembly
_atom_site_disorder_group
O2 O 0.03327(19) 0.81398(15) 0.50118(15) 0.0660(10) Uani 1 1 d . . .
O36 O 0.34724(19) 0.80299(16) 1.44147(15) 0.0662(11) Uani 1 1 d . . .
N36 N 0.3424(2) 0.63377(18) 1.44130(17) 0.0552(11) Uani 1 1 d . . .
O5 O 0.4695(2) 0.97497(16) 0.55948(16) 0.0722(11) Uani 1 1 d . . .
N5 N 0.1705(3) 0.8001(2) 0.61731(18) 0.0688(13) Uani 1 1 d . . .
N3 N 0.2919(2) 0.91600(19) 0.56021(17) 0.0609(12) Uani 1 1 d . . .
N1 N 0.0896(2) 0.92344(18) 0.54124(17) 0.0597(12) Uani 1 1 d . . .
O3 O -0.1160(2) 0.96863(16) 0.57347(16) 0.0699(11) Uani 1 1 d . . .
C009 C 0.0471(3) 0.8929(2) 0.5322(2) 0.0588(14) Uani 1 1 d . . .
N12 N 0.3430(3) 0.8230(2) 0.81351(19) 0.0678(13) Uani 1 1 d . . .
N32 N 0.3995(3) 0.6133(2) 1.31647(17) 0.0652(13) Uani 1 1 d . . .
O1 O 0.1377(2) 0.82752(16) 0.50070(16) 0.0698(11) Uani 1 1 d . . .
N2 N 0.1729(2) 0.98438(19) 0.55994(18) 0.0636(12) Uani 1 1 d . . .
H2 H 0.1818 0.9527 0.5496 0.076 Uiso 1 1 calc R . .
N30 N 0.2020(2) 0.6183(2) 1.30191(17) 0.0630(12) Uani 1 1 d . . .
C015 C 0.3430(3) 0.7481(2) 1.4426(2) 0.0633(15) Uani 1 1 d . . .
C016 C 0.4139(3) 0.9011(3) 0.5550(2) 0.0676(16) Uani 1 1 d . . .
N7 N 0.2112(3) 0.9357(2) 0.68646(19) 0.0742(15) Uani 1 1 d . . .
N10 N 0.1507(3) 0.8224(2) 0.78808(19) 0.0707(14) Uani 1 1 d . . .
O31 O 0.3377(2) 0.75576(18) 1.32123(16) 0.0776(12) Uani 1 1 d . . .
C020 C 0.3516(3) 0.8828(2) 0.5565(2) 0.0616(15) Uani 1 1 d . . .
N31 N 0.2852(3) 0.6829(2) 1.31577(18) 0.0669(13) Uani 1 1 d . . .
H31 H 0.2941 0.6494 1.3090 0.080 Uiso 1 1 calc R . .
O4 O 0.2222(2) 1.05483(17) 0.57445(17) 0.0744(12) Uani 1 1 d . . .
C023 C 0.4036(3) 0.6669(3) 1.3127(2) 0.0711(17) Uani 1 1 d . . .
C024 C 0.0660(3) 0.7614(3) 0.6279(2) 0.0719(17) Uani 1 1 d . . .
O35 O 0.1696(2) 0.67040(17) 1.46775(18) 0.0757(12) Uani 1 1 d . . .
C026 C 0.0618(3) 0.9719(2) 0.5595(2) 0.0603(14) Uani 1 1 d . . .
C027 C -0.0496(3) 0.9525(2) 0.5615(2) 0.0609(15) Uani 1 1 d . . .
N14 N 0.2215(3) 0.6966(2) 0.86638(19) 0.0680(13) Uani 1 1 d . . .
C029 C 0.2867(3) 0.6699(2) 1.4456(2) 0.0591(14) Uani 1 1 d . . .
N19 N 0.2348(3) 0.6378(2) 0.9941(2) 0.0830(16) Uani 1 1 d . . .
H19 H 0.2533 0.6640 1.0003 0.100 Uiso 1 1 calc R . .
O22 O 0.3039(3) 0.8549(2) 1.0773(2) 0.1064(18) Uani 1 1 d . . .
O29 O 0.1597(3) 0.4952(2) 1.2756(2) 0.1072(17) Uani 1 1 d . . .
C033 C 0.2080(3) 0.5162(2) 1.4092(2) 0.0618(15) Uani 1 1 d . . .
C034 C 0.4008(3) 0.6547(2) 1.43755(19) 0.0574(14) Uani 1 1 d . . .
N22 N 0.3679(3) 0.7130(2) 1.06620(19) 0.0784(16) Uani 1 1 d . . .
N24 N 0.2371(3) 0.5898(2) 1.1243(2) 0.0768(15) Uani 1 1 d . . .
O37 O 0.3117(2) 0.31341(18) 1.5753(2) 0.0842(13) Uani 1 1 d . . .
N8 N 0.3392(3) 0.8810(2) 0.68449(19) 0.0721(14) Uani 1 1 d . . .
H8 H 0.3046 0.8660 0.6848 0.087 Uiso 1 1 calc R . .
N29 N 0.2559(3) 0.5316(2) 1.2556(2) 0.0776(15) Uani 1 1 d . . .
H29 H 0.2755 0.5589 1.2581 0.093 Uiso 1 1 calc R . .
N18 N 0.3562(3) 0.6604(2) 0.94784(19) 0.0760(15) Uani 1 1 d . . .
C041 C -0.0077(3) 0.9887(2) 0.5704(2) 0.0609(15) Uani 1 1 d . . .
N20 N 0.1745(3) 0.7204(3) 1.0446(2) 0.0819(16) Uani 1 1 d . . .
O10 O 0.4528(3) 0.8628(2) 0.67483(18) 0.0958(15) Uani 1 1 d . . .
N37 N 0.4181(3) 0.45685(19) 1.46024(19) 0.0715(14) Uani 1 1 d . . .
O13 O 0.2691(3) 0.96140(19) 0.82608(19) 0.0915(14) Uani 1 1 d . . .
N35 N 0.2303(2) 0.60004(19) 1.42942(18) 0.0635(12) Uani 1 1 d . . .
H35 H 0.2693 0.5893 1.4151 0.076 Uiso 1 1 calc R . .
O7 O 0.0642(2) 0.67640(18) 0.60313(17) 0.0812(13) Uani 1 1 d . . .
O6 O 0.3102(2) 0.71260(17) 0.57136(16) 0.0742(12) Uani 1 1 d . . .
C049 C 0.4633(4) 0.8119(3) 0.7990(3) 0.0809(19) Uani 1 1 d . . .
N4 N 0.2895(3) 0.80865(19) 0.56466(18) 0.0669(13) Uani 1 1 d . . .
H4 H 0.2571 0.8360 0.5623 0.080 Uiso 1 1 calc R . .
N11 N 0.2239(3) 0.8878(2) 0.81289(19) 0.0740(14) Uani 1 1 d . . .
H11 H 0.2357 0.8552 0.8043 0.089 Uiso 1 1 calc R . .
N900 N 0.3320(3) 0.7714(2) 0.69365(18) 0.0709(14) Uani 1 1 d . . .
C053 C 0.3528(3) 0.8243(2) 0.5560(2) 0.0640(15) Uani 1 1 d . . .
N9 N 0.2141(3) 0.7418(2) 0.73782(19) 0.0709(14) Uani 1 1 d . . .
H9 H 0.2304 0.7689 0.7447 0.085 Uiso 1 1 calc R . .
N13 N 0.3429(3) 0.7136(2) 0.82166(19) 0.0710(14) Uani 1 1 d . . .
H13 H 0.3095 0.7389 0.8277 0.085 Uiso 1 1 calc R . .
C056 C 0.1038(3) 0.8026(3) 0.6337(2) 0.0700(17) Uani 1 1 d . . .
C057 C 0.0788(3) 0.8419(2) 0.5099(2) 0.0577(14) Uani 1 1 d . . .
C058 C 0.2911(3) 0.9699(2) 0.5615(2) 0.0637(15) Uani 1 1 d . . .
C059 C 0.3503(3) 0.9927(2) 0.5607(2) 0.0624(15) Uani 1 1 d . . .
H059 H 0.3482 1.0305 0.5623 0.075 Uiso 1 1 calc R . .
N28 N 0.3747(3) 0.5532(2) 1.2041(2) 0.0765(15) Uani 1 1 d . . .
C061 C 0.0712(3) 0.8489(2) 0.6581(2) 0.0670(16) Uani 1 1 d . . .
C062 C 0.3669(4) 0.4565(3) 1.3448(2) 0.0776(18) Uani 1 1 d . . .
N40 N 0.4551(3) 0.5595(2) 1.43701(19) 0.0676(13) Uani 1 1 d . . .
H40 H 0.4156 0.5514 1.4435 0.081 Uiso 1 1 calc R . .
N17 N 0.3719(3) 0.7680(2) 0.93513(19) 0.0698(13) Uani 1 1 d . . .
H17 H 0.3359 0.7543 0.9377 0.084 Uiso 1 1 calc R . .
C065 C 0.1051(3) 0.6840(3) 1.3291(2) 0.0761(18) Uani 1 1 d . . .
C066 C 0.2182(3) 0.7036(3) 1.3234(2) 0.0662(16) Uani 1 1 d . . .
C067 C 0.1824(3) 0.5653(2) 1.4296(2) 0.0655(16) Uani 1 1 d . . .
C068 C 0.3414(4) 0.8777(3) 0.8125(2) 0.0776(18) Uani 1 1 d . . .
C069 C 0.2830(3) 0.7268(2) 1.4480(2) 0.0586(14) Uani 1 1 d . . .
H069 H 0.2424 0.7496 1.4529 0.070 Uiso 1 1 calc R . .
C070 C 0.1681(4) 0.7127(2) 0.5910(2) 0.0702(17) Uani 1 1 d . . .
H070 H 0.1916 0.6821 0.5774 0.084 Uiso 1 1 calc R . .
C071 C 0.1015(4) 0.7154(3) 0.6066(2) 0.0747(18) Uani 1 1 d . . .
C072 C 0.4035(3) 0.7118(2) 1.4368(2) 0.0601(14) Uani 1 1 d . . .
N16 N 0.2484(3) 0.8246(2) 0.93912(19) 0.0722(14) Uani 1 1 d . . .
C074 C 0.2563(4) 0.6567(3) 0.8428(2) 0.0722(18) Uani 1 1 d . . .
N27 N 0.3939(4) 0.6607(2) 1.1861(2) 0.0837(16) Uani 1 1 d . . .
H27 H 0.3571 0.6478 1.1895 0.100 Uiso 1 1 calc R . .
C076 C 0.3396(3) 0.7073(3) 1.3172(2) 0.0711(17) Uani 1 1 d . . .
C077 C 0.2004(3) 0.7566(2) 0.5959(2) 0.0673(16) Uani 1 1 d . . .
C078 C -0.0219(3) 0.9055(2) 0.5417(2) 0.0610(14) Uani 1 1 d . . .
H078 H -0.0486 0.8820 0.5346 0.073 Uiso 1 1 calc R . .
N21 N 0.2522(3) 0.7825(2) 1.0669(2) 0.0826(16) Uani 1 1 d . . .
H21 H 0.2614 0.7491 1.0600 0.099 Uiso 1 1 calc R . .
O19 O 0.4865(3) 0.7426(2) 0.92189(18) 0.0921(14) Uani 1 1 d . . .
O25 O 0.1423(3) 0.4650(2) 1.0963(2) 0.1066(17) Uani 1 1 d . . .
C082 C 0.1617(3) 0.5846(3) 1.2964(2) 0.0707(17) Uani 1 1 d . . .
C083 C 0.1749(3) 0.6667(3) 1.3180(2) 0.0649(16) Uani 1 1 d . . .
C084 C 0.4094(3) 0.9586(2) 0.5577(2) 0.0633(15) Uani 1 1 d . . .
C085 C 0.1560(4) 0.9049(3) 0.8191(2) 0.0792(19) Uani 1 1 d . . .
N34 N 0.2731(3) 0.5079(2) 1.38814(18) 0.0657(13) Uani 1 1 d . . .
C087 C 0.1071(3) 1.0061(2) 0.5684(2) 0.0586(14) Uani 1 1 d . . .
C088 C 0.3699(4) 0.7669(3) 1.0645(3) 0.088(2) Uani 1 1 d . . .
O34 O 0.1539(3) 0.3861(2) 1.4018(2) 0.1096(18) Uani 1 1 d . . .
N23 N 0.3591(3) 0.6038(2) 1.0771(2) 0.0800(15) Uani 1 1 d . . .
H23 H 0.3274 0.6305 1.0830 0.096 Uiso 1 1 calc R . .
C091 C 0.2228(3) 0.6477(2) 1.4487(2) 0.0603(14) Uani 1 1 d . . .
C092 C 0.2712(3) 0.7557(3) 0.5764(2) 0.0671(16) Uani 1 1 d . . .
C093 C 0.1652(3) 0.4750(2) 1.4124(2) 0.0707(17) Uani 1 1 d . . .
O8 O 0.0359(3) 0.95197(19) 0.69839(18) 0.0864(13) Uani 1 1 d . . .
C095 C 0.4027(3) 0.7905(3) 0.8079(2) 0.0681(16) Uani 1 1 d . . .
O11 O 0.1213(3) 0.7030(2) 0.74534(19) 0.0945(15) Uani 1 1 d . . .
O14 O 0.5191(3) 0.8882(3) 0.7913(2) 0.1152(19) Uani 1 1 d . . .
C098 C 0.1240(4) 0.6509(3) 0.8720(3) 0.085(2) Uani 1 1 d . . .
C099 C 0.0947(4) 0.9322(3) 0.6857(2) 0.0759(18) Uani 1 1 d . . .
C100 C 0.4673(3) 1.0321(3) 0.5668(3) 0.0768(18) Uani 1 1 d . . .
H10A H 0.4325 1.0412 0.5933 0.092 Uiso 1 1 calc R . .
H10B H 0.4584 1.0580 0.5362 0.092 Uiso 1 1 calc R . .
O30 O -0.0020(2) 0.6616(2) 1.3372(2) 0.1013(16) Uani 1 1 d . . .
C102 C -0.0314(3) 1.0393(2) 0.5876(2) 0.0661(15) Uani 1 1 d . . .
H102 H -0.0767 1.0508 0.5944 0.079 Uiso 1 1 calc R . .
O33 O 0.3988(3) 0.4111(2) 1.33613(19) 0.0947(15) Uani 1 1 d . . .
C104 C 0.4655(3) 0.7302(3) 1.4296(2) 0.0676(16) Uani 1 1 d . . .
H104 H 0.4675 0.7678 1.4291 0.081 Uiso 1 1 calc R . .
C105 C 0.1167(3) 0.8684(3) 0.8086(2) 0.0700(16) Uani 1 1 d . . .
C106 C 0.3931(4) 0.7867(3) 0.6819(2) 0.0768(18) Uani 1 1 d . . .
C107 C 0.2264(3) 1.0077(2) 0.5662(2) 0.0605(14) Uani 1 1 d . . .
C108 C 0.0799(4) 0.7382(3) 1.3422(3) 0.0836(19) Uani 1 1 d . . .
H108 H 0.0346 0.7499 1.3488 0.100 Uiso 1 1 calc R . .
C109 C 0.4184(4) 0.6704(3) 0.9335(3) 0.0826(19) Uani 1 1 d . . .
C110 C 0.2758(4) 0.9134(3) 0.8180(2) 0.0732(17) Uani 1 1 d . . .
C111 C 0.4370(4) 0.5628(3) 1.1892(2) 0.083(2) Uani 1 1 d . . .
C112 C 0.2689(3) 0.8566(3) 1.3864(2) 0.0686(16) Uani 1 1 d . . .
H112 H 0.2659 0.8208 1.3768 0.082 Uiso 1 1 calc R . .
C113 C 0.1950(4) 0.4252(3) 1.3955(3) 0.086(2) Uani 1 1 d . . .
C114 C 0.2995(4) 0.8536(3) 0.9421(2) 0.0758(18) Uani 1 1 d . . .
C115 C 0.4608(3) 0.6165(2) 1.4328(2) 0.0639(15) Uani 1 1 d . . .
C116 C 0.0808(3) 1.0563(2) 0.5845(2) 0.0649(15) Uani 1 1 d . . .
H116 H 0.1092 1.0800 0.5886 0.078 Uiso 1 1 calc R . .
C117 C 0.4051(3) 0.7322(3) 0.8092(2) 0.0728(17) Uani 1 1 d . . .
C118 C 0.0635(4) 0.6445(3) 1.3250(3) 0.083(2) Uani 1 1 d . . .
C119 C 0.1495(4) 0.7401(3) 0.7523(3) 0.0789(19) Uani 1 1 d . . .
O28 O 0.5056(3) 0.6338(2) 1.1726(2) 0.1033(16) Uani 1 1 d . . .
O27 O 0.2367(4) 0.8831(2) 1.2185(2) 0.121(2) Uani 1 1 d . . .
C122 C 0.3283(4) 0.9375(3) 0.6885(3) 0.0804(19) Uani 1 1 d . . .
C123 C 0.1371(4) 0.5465(3) 1.1300(3) 0.084(2) Uani 1 1 d . . .
C124 C 0.1557(3) 0.6945(3) 0.8808(2) 0.0736(18) Uani 1 1 d . . .
C125 C 0.2885(3) 0.8443(2) 1.4375(2) 0.0664(16) Uani 1 1 d . . .
H12A H 0.2965 0.8786 1.4466 0.080 Uiso 1 1 calc R . .
H12B H 0.2526 0.8309 1.4610 0.080 Uiso 1 1 calc R . .
C126 C 0.1718(4) 0.5882(3) 1.1394(3) 0.080(2) Uani 1 1 d . . .
C127 C 0.1137(3) 0.7884(3) 0.7777(3) 0.0751(17) Uani 1 1 d . . .
C128 C -0.0035(4) 0.7696(3) 0.6430(2) 0.0754(18) Uani 1 1 d . . .
H128 H -0.0289 0.7437 0.6386 0.091 Uiso 1 1 calc R . .
N103 N 0.2852(3) 0.5431(3) 0.6088(2) 0.0890(17) Uani 1 1 d . . .
C130 C 0.3416(4) 0.5520(3) 1.0825(3) 0.082(2) Uani 1 1 d . . .
O131 O 0.5634(3) 0.5200(2) 1.42135(18) 0.0896(14) Uani 1 1 d . . .
N6 N 0.1124(3) 0.8842(2) 0.66605(18) 0.0705(14) Uani 1 1 d . . .
H6 H 0.1540 0.8745 0.6576 0.085 Uiso 1 1 calc R . .
N15 N 0.1543(3) 0.7749(2) 0.9175(2) 0.0781(15) Uani 1 1 d . . .
H15 H 0.1964 0.7676 0.9096 0.094 Uiso 1 1 calc R . .
N25 N 0.1729(4) 0.6691(3) 1.1752(2) 0.0956(19) Uani 1 1 d . . .
H25 H 0.2150 0.6604 1.1681 0.115 Uiso 1 1 calc R . .
C135 C 0.3287(4) 0.6590(3) 0.8253(3) 0.0766(18) Uani 1 1 d . . .
C136 C 0.4569(4) 0.5779(3) 1.3109(2) 0.0772(18) Uani 1 1 d . . .
O23 O 0.5517(3) 0.7662(3) 1.0410(2) 0.126(2) Uani 1 1 d . . .
C138 C 0.4601(4) 0.8691(4) 0.7991(3) 0.087(2) Uani 1 1 d . . .
C139 C 0.1501(4) 0.9625(3) 0.6907(2) 0.0749(18) Uani 1 1 d . . .
C140 C 0.2609(5) 0.9653(3) 0.6910(2) 0.085(2) Uani 1 1 d . . .
C141 C 0.3277(4) 0.7171(3) 0.6969(2) 0.0766(19) Uani 1 1 d . . .
O15 O 0.3671(3) 0.6202(2) 0.81368(19) 0.0871(13) Uani 1 1 d . . .
O24 O 0.3793(3) 0.5097(2) 1.0724(2) 0.0981(15) Uani 1 1 d . . .
N33 N 0.3898(3) 0.5065(2) 1.33345(19) 0.0713(14) Uani 1 1 d . . .
H33 H 0.3601 0.5353 1.3370 0.086 Uiso 1 1 calc R . .
C145 C 0.4725(4) 0.8087(3) 0.5471(2) 0.0751(17) Uani 1 1 d . . .
H145 H 0.5121 0.7841 0.5433 0.090 Uiso 1 1 calc R . .
C146 C 0.3231(5) 0.7467(3) 1.1932(2) 0.091(2) Uani 1 1 d . . .
O32 O 0.5837(3) 0.6677(3) 1.2892(2) 0.1114(19) Uani 1 1 d . . .
C148 C 0.3779(5) 0.9686(3) 0.6897(2) 0.093(2) Uani 1 1 d . . .
H148 H 0.4219 0.9517 0.6863 0.112 Uiso 1 1 calc R . .
C149 C 0.4544(3) 0.5188(3) 1.3169(2) 0.0755(18) Uani 1 1 d . . .
C150 C 0.0745(3) 0.5365(3) 1.4494(3) 0.0782(18) Uani 1 1 d . . .
H150 H 0.0300 0.5441 1.4617 0.094 Uiso 1 1 calc R . .
C151 C 0.5213(4) 0.6543(4) 1.2974(3) 0.089(2) Uani 1 1 d . . .
C152 C 0.5221(3) 0.6370(3) 1.4252(2) 0.0706(17) Uani 1 1 d . . .
H152 H 0.5618 0.6126 1.4214 0.085 Uiso 1 1 calc R . .
C153 C 0.2447(5) 1.0225(3) 0.6977(3) 0.096(2) Uani 1 1 d . . .
C154 C 0.0046(4) 0.8543(3) 0.6715(2) 0.0763(18) Uani 1 1 d . . .
H154 H -0.0169 0.8848 0.6861 0.092 Uiso 1 1 calc R . .
C155 C 0.1757(4) 0.5049(3) 1.1044(3) 0.085(2) Uani 1 1 d . . .
C156 C 0.3996(5) 0.4045(3) 1.4701(3) 0.100(3) Uani 1 1 d . . .
C157 C -0.2373(4) 0.9497(3) 0.6429(3) 0.089(2) Uani 1 1 d . . .
H15A H -0.2818 0.9646 0.6549 0.134 Uiso 1 1 calc R . .
H15B H -0.2069 0.9702 0.6522 0.134 Uiso 1 1 calc R . .
H15C H -0.2276 0.9109 0.6576 0.134 Uiso 1 1 calc R . .
C158 C 0.0979(4) 0.4877(3) 1.4333(3) 0.0799(19) Uani 1 1 d . . .
H158 H 0.0696 0.4616 1.4358 0.096 Uiso 1 1 calc R . .
C159 C 0.2960(4) 0.4624(2) 1.3706(2) 0.0717(17) Uani 1 1 d . . .
C160 C 0.1919(4) 0.5343(3) 1.2754(3) 0.0783(18) Uani 1 1 d . . .
C161 C 0.0441(4) 0.7943(4) 0.7868(3) 0.096(2) Uani 1 1 d . . .
H161 H 0.0209 0.7684 0.7795 0.115 Uiso 1 1 calc R . .
C162 C 0.3982(4) 0.8469(3) 0.6802(2) 0.0788(19) Uani 1 1 d . . .
C163 C 0.2860(4) 0.9095(3) 0.9494(3) 0.088(2) Uani 1 1 d . . .
C164 C 0.1236(4) 0.7718(3) 1.3447(3) 0.0820(19) Uani 1 1 d . . .
H164 H 0.1077 0.8070 1.3533 0.098 Uiso 1 1 calc R . .
C165 C 0.1707(4) 0.6387(3) 1.0097(3) 0.085(2) Uani 1 1 d . . .
C166 C 0.1430(4) 0.7672(3) 1.0634(3) 0.085(2) Uani 1 1 d . . .
C167 C 0.3642(4) 0.4990(3) 1.2135(2) 0.083(2) Uani 1 1 d . . .
C168 C 0.1311(4) 1.0169(3) 0.6998(2) 0.0804(19) Uani 1 1 d . . .
H168 H 0.0865 1.0324 0.7038 0.096 Uiso 1 1 calc R . .
C169 C 0.2298(4) 0.6115(3) 0.8335(3) 0.0815(19) Uani 1 1 d . . .
H169 H 0.2565 0.5838 0.8176 0.098 Uiso 1 1 calc R . .
O16 O 0.1326(3) 0.5676(3) 0.8400(2) 0.1141(19) Uani 1 1 d . . .
C171 C 0.1243(4) 0.9551(3) 0.8357(3) 0.089(2) Uani 1 1 d . . .
H171 H 0.1496 0.9806 0.8412 0.107 Uiso 1 1 calc R . .
C172 C 0.0989(4) 0.6236(3) 0.5913(3) 0.0810(19) Uani 1 1 d . . .
H17A H 0.1305 0.6074 0.6150 0.097 Uiso 1 1 calc R . .
H17B H 0.1230 0.6291 0.5579 0.097 Uiso 1 1 calc R . .
C173 C 0.1377(4) 0.6868(3) 1.0343(3) 0.087(2) Uani 1 1 d . . .
C174 C 0.0131(3) 1.0722(2) 0.5945(2) 0.0699(16) Uani 1 1 d . . .
H174 H -0.0028 1.1057 0.6062 0.084 Uiso 1 1 calc R . .
C175 C 0.0580(3) 0.7644(3) 0.4799(3) 0.0763(17) Uani 1 1 d . . .
H17C H 0.0215 0.7477 0.4747 0.114 Uiso 1 1 calc R . .
H17D H 0.0849 0.7382 0.5023 0.114 Uiso 1 1 calc R . .
H17E H 0.0841 0.7739 0.4483 0.114 Uiso 1 1 calc R . .
C176 C 0.4249(4) 0.6774(3) 1.0599(2) 0.0794(19) Uani 1 1 d . . .
C177 C 0.1178(3) 0.7369(3) 0.9069(2) 0.0760(18) Uani 1 1 d . . .
C178 C 0.3442(5) 0.6078(3) 0.9524(3) 0.087(2) Uani 1 1 d . . .
C179 C 0.3643(4) 0.8257(3) 0.9373(3) 0.0785(18) Uani 1 1 d . . .
C180 C 0.1879(4) 0.8511(3) 0.9446(2) 0.0767(18) Uani 1 1 d . . .
O17 O 0.0739(3) 0.8394(2) 0.95001(19) 0.0962(15) Uani 1 1 d . . .
C182 C 0.3067(4) 0.8062(3) 1.0701(2) 0.085(2) Uani 1 1 d . . .
C183 C 0.5344(3) 1.0364(3) 0.5811(3) 0.0741(17) Uani 1 1 d . . .
H183 H 0.5683 1.0258 0.5541 0.089 Uiso 1 1 calc R . .
C184 C 0.4290(5) 0.7313(3) 0.9295(2) 0.086(2) Uani 1 1 d . . .
C185 C 0.1161(3) 0.5771(3) 1.4480(2) 0.0699(16) Uani 1 1 d . . .
H185 H 0.0992 0.6108 1.4593 0.084 Uiso 1 1 calc R . .
C186 C 0.3881(5) 0.7176(3) 1.1870(3) 0.087(2) Uani 1 1 d . . .
C187 C 0.1697(4) 0.9066(3) 0.9538(3) 0.085(2) Uani 1 1 d . . .
H187 H 0.1254 0.9228 0.9579 0.101 Uiso 1 1 calc R . .
C188 C 0.1330(4) 0.8214(3) 0.9383(3) 0.0740(17) Uani 1 1 d . . .
C189 C 0.4110(3) 0.7895(2) 0.5494(2) 0.0700(17) Uani 1 1 d . . .
H189 H 0.4108 0.7526 0.5463 0.084 Uiso 1 1 calc R . .
O26 O 0.0963(4) 0.7363(3) 1.2058(2) 0.1119(18) Uani 1 1 d . . .
C191 C 0.4636(4) 0.6899(3) 1.3038(2) 0.0797(19) Uani 1 1 d . . .
H191 H 0.4634 0.7280 1.3024 0.096 Uiso 1 1 calc R . .
C192 C 0.0479(4) 0.8810(3) 0.8177(3) 0.084(2) Uani 1 1 d . . .
C193 C 0.2695(4) 0.5501(3) 1.1005(3) 0.0791(19) Uani 1 1 d . . .
C194 C 0.2196(5) 0.9367(3) 0.9565(3) 0.101(3) Uani 1 1 d . . .
O9 O 0.1711(4) 1.1004(2) 0.7082(3) 0.124(2) Uani 1 1 d . . .
C196 C 0.2604(4) 0.4174(3) 1.3734(3) 0.0817(19) Uani 1 1 d . . .
H196 H 0.2796 0.3847 1.3611 0.098 Uiso 1 1 calc R . .
C197 C 0.0913(4) 0.5957(3) 1.3085(3) 0.0799(19) Uani 1 1 d . . .
H197 H 0.0650 0.5699 1.3052 0.096 Uiso 1 1 calc R . .
C198 C 0.4008(4) 0.9009(3) 0.8065(3) 0.084(2) Uani 1 1 d . . .
H198 H 0.3986 0.9387 0.8077 0.101 Uiso 1 1 calc R . .
C199 C -0.2301(3) 0.9553(3) 0.5855(3) 0.0786(18) Uani 1 1 d . . .
H199 H -0.2400 0.9950 0.5709 0.094 Uiso 1 1 calc R . .
C200 C 0.2093(5) 0.7464(3) 1.1984(2) 0.087(2) Uani 1 1 d . . .
N26 N 0.2706(4) 0.7193(3) 1.1913(2) 0.0913(18) Uani 1 1 d . . .
C202 C 0.4217(4) 0.6189(3) 1.0631(3) 0.0809(19) Uani 1 1 d . . .
O20 O 0.1394(3) 0.6017(2) 1.0048(2) 0.1087(19) Uani 1 1 d . . .
C204 C 0.4303(5) 0.7887(4) 1.0566(3) 0.093(2) Uani 1 1 d . . .
H204 H 0.4305 0.8266 1.0561 0.112 Uiso 1 1 calc R . .
C205 C 0.0750(5) 0.7802(4) 1.0726(3) 0.101(2) Uani 1 1 d . . .
C206 C 0.4890(4) 0.6951(3) 1.0511(3) 0.089(2) Uani 1 1 d . . .
C207 C 0.4735(3) 0.8636(3) 0.5505(2) 0.0698(16) Uani 1 1 d . . .
H207 H 0.5137 0.8759 0.5499 0.084 Uiso 1 1 calc R . .
C208 C 0.2586(3) 0.7011(3) 0.7113(2) 0.0699(16) Uani 1 1 d . . .
H20A H 0.2404 0.6985 0.6812 0.084 Uiso 1 1 calc R . .
H20B H 0.2616 0.6645 0.7325 0.084 Uiso 1 1 calc R . .
C209 C 0.1551(6) 0.8542(3) 1.0889(3) 0.103(3) Uani 1 1 d . . .
H209 H 0.1808 0.8791 1.0948 0.124 Uiso 1 1 calc R . .
C210 C 0.1795(5) 1.0478(3) 0.7026(3) 0.091(2) Uani 1 1 d . . .
C211 C 0.1855(4) 0.8034(3) 1.0729(3) 0.085(2) Uani 1 1 d . . .
C212 C 0.0566(4) 0.9667(4) 0.8437(3) 0.095(2) Uani 1 1 d . . .
H212 H 0.0370 1.0001 0.8546 0.114 Uiso 1 1 calc R . .
C213 C 0.4634(4) 0.6984(3) 0.8007(3) 0.0839(19) Uani 1 1 d . . .
H213 H 0.4636 0.6607 0.8001 0.101 Uiso 1 1 calc R . .
C214 C 0.1914(4) 0.7559(3) 1.3351(2) 0.0709(17) Uani 1 1 d . . .
H214 H 0.2195 0.7810 1.3364 0.085 Uiso 1 1 calc R . .
C215 C 0.3129(5) 0.8031(4) 1.2008(3) 0.101(3) Uani 1 1 d . . .
C216 C 0.2464(5) 0.8291(3) 1.2092(3) 0.092(2) Uani 1 1 d . . .
C217 C 0.1633(5) 0.6089(3) 0.8483(3) 0.092(2) Uani 1 1 d . . .
C218 C 0.3064(4) 0.3083(3) 1.5331(4) 0.091(2) Uani 1 1 d . . .
C219 C 0.0164(4) 0.9305(4) 0.8361(3) 0.099(2) Uani 1 1 d . . .
H219 H -0.0295 0.9383 0.8428 0.118 Uiso 1 1 calc R . .
C220 C 0.2010(4) 0.8919(3) 1.3851(3) 0.092(2) Uani 1 1 d . . .
H22A H 0.1889 0.8988 1.3516 0.138 Uiso 1 1 calc R . .
H22B H 0.2018 0.9270 1.3953 0.138 Uiso 1 1 calc R . .
H22C H 0.1691 0.8724 1.4075 0.138 Uiso 1 1 calc R . .
C221 C -0.0325(4) 0.8147(3) 0.6637(3) 0.0825(19) Uani 1 1 d . . .
H221 H -0.0780 0.8198 0.6731 0.099 Uiso 1 1 calc R . .
C222 C 0.4165(4) 0.8547(3) 0.9359(3) 0.092(2) Uani 1 1 d . . .
H222 H 0.4600 0.8369 0.9306 0.111 Uiso 1 1 calc R . .
C223 C 0.3014(6) 1.0510(3) 0.6993(3) 0.102(3) Uani 1 1 d . . .
H223 H 0.2938 1.0886 0.7027 0.122 Uiso 1 1 calc R . .
C224 C 0.0488(4) 0.5839(3) 0.5937(3) 0.0785(18) Uani 1 1 d . . .
H224 H 0.0201 0.5991 0.5672 0.094 Uiso 1 1 calc R . .
C225 C 0.2423(5) 0.5059(3) 1.0898(3) 0.088(2) Uani 1 1 d . . .
H225 H 0.2683 0.4783 1.0734 0.106 Uiso 1 1 calc R . .
C226 C 0.2943(4) 0.4881(3) 1.2311(3) 0.087(2) Uani 1 1 d . . .
H22D H 0.2734 0.4850 1.2024 0.104 Uiso 1 1 calc R . .
H22E H 0.2955 0.4527 1.2540 0.104 Uiso 1 1 calc R . .
C227 C 0.4498(4) 0.7493(3) 0.6736(3) 0.087(2) Uani 1 1 d . . .
H227 H 0.4909 0.7613 0.6663 0.104 Uiso 1 1 calc R . .
C228 C 0.5221(4) 0.5960(4) 1.2995(2) 0.083(2) Uani 1 1 d . . .
O18 O 0.2092(4) 0.9882(3) 0.9647(3) 0.135(2) Uani 1 1 d . . .
C230 C 0.3221(3) 0.8857(3) 1.3456(3) 0.0798(18) Uani 1 1 d . . .
H23A H 0.3074 0.8920 1.3129 0.120 Uiso 1 1 calc R . .
H23B H 0.3641 0.8615 1.3453 0.120 Uiso 1 1 calc R . .
H23C H 0.3266 0.9208 1.3541 0.120 Uiso 1 1 calc R . .
O12 O -0.0556(3) 0.8529(3) 0.8183(3) 0.122(2) Uani 1 1 d . . .
C232 C 0.4780(5) 0.5830(4) 1.0531(3) 0.102(2) Uani 1 1 d . . .
H232 H 0.4760 0.5456 1.0526 0.122 Uiso 1 1 calc R . .
O600 O 0.2745(3) 0.5655(3) 0.6871(3) 0.126(2) Uani 1 1 d . . .
C234 C 0.4876(5) 0.7531(5) 1.0498(3) 0.105(3) Uani 1 1 d . . .
C235 C 0.1367(4) 0.6307(3) 1.1649(3) 0.086(2) Uani 1 1 d . . .
C236 C -0.1609(3) 0.9325(3) 0.5655(3) 0.0699(16) Uani 1 1 d . . .
H23D H -0.1483 0.8946 0.5828 0.084 Uiso 1 1 calc R . .
H23E H -0.1587 0.9315 0.5300 0.084 Uiso 1 1 calc R . .
C237 C 0.1552(5) 0.7164(4) 1.1938(3) 0.089(2) Uani 1 1 d . . .
C238 C 0.5109(4) 0.4808(4) 1.3081(3) 0.089(2) Uani 1 1 d . . .
H238 H 0.5084 0.4431 1.3101 0.107 Uiso 1 1 calc R . .
C239 C 0.1942(5) 0.8015(3) 1.2080(3) 0.099(3) Uani 1 1 d . . .
H239 H 0.1506 0.8189 1.2133 0.119 Uiso 1 1 calc R . .
C240 C 0.0117(4) 0.8414(4) 0.8076(3) 0.097(2) Uani 1 1 d . . .
C241 C 0.2755(5) 0.5959(3) 0.9675(3) 0.091(2) Uani 1 1 d . . .
O603 O 0.6831(4) 0.6402(3) 0.8017(4) 0.158(3) Uani 1 1 d . . .
C243 C 0.4819(4) 0.4598(3) 1.4417(2) 0.0779(19) Uani 1 1 d . . .
O21 O -0.0305(4) 0.7553(3) 1.0730(3) 0.141(2) Uani 1 1 d . . .
C245 C 0.4406(5) 0.7460(3) 1.1845(3) 0.099(2) Uani 1 1 d . . .
H245 H 0.4835 0.7276 1.1782 0.119 Uiso 1 1 calc R . .
C246 C 0.1390(6) 0.3797(4) 1.0670(4) 0.133(4) Uani 1 1 d . . .
H246 H 0.0975 0.3976 1.0535 0.159 Uiso 1 1 calc R . .
C247 C 0.5225(3) 0.6933(3) 1.4236(2) 0.0729(17) Uani 1 1 d . . .
H247 H 0.5628 0.7064 1.4182 0.087 Uiso 1 1 calc R . .
C248 C 0.5774(4) 0.5569(4) 1.2922(3) 0.096(2) Uani 1 1 d . . .
H248 H 0.6189 0.5680 1.2845 0.115 Uiso 1 1 calc R . .
C249 C 0.0475(5) 0.8305(5) 1.0889(3) 0.117(3) Uani 1 1 d . . .
H249 H 0.0017 0.8394 1.0952 0.140 Uiso 1 1 calc R . .
C250 C 0.5197(5) 0.9479(4) 0.7891(4) 0.124(3) Uani 1 1 d . . .
H25A H 0.5044 0.9584 0.8218 0.149 Uiso 1 1 calc R . .
H25B H 0.4907 0.9700 0.7652 0.149 Uiso 1 1 calc R . .
C251 C 0.0693(5) 0.5496(4) 1.1444(3) 0.105(3) Uani 1 1 d . . .
H251 H 0.0469 0.5230 1.1373 0.127 Uiso 1 1 calc R . .
C252 C 0.0861(6) 0.8666(4) 1.0958(3) 0.116(3) Uani 1 1 d . . .
H252 H 0.0662 0.9005 1.1054 0.139 Uiso 1 1 calc R . .
C253 C 0.4445(4) 0.6936(4) 0.6762(3) 0.090(2) Uani 1 1 d . . .
H253 H 0.4821 0.6674 0.6703 0.108 Uiso 1 1 calc R . .
C254 C 0.1828(5) 0.3308(3) 1.3914(4) 0.126(3) Uani 1 1 d . . .
H25C H 0.2229 0.3176 1.4074 0.152 Uiso 1 1 calc R . .
H25D H 0.1942 0.3320 1.3555 0.152 Uiso 1 1 calc R . .
C255 C 0.0539(5) 0.6528(4) 0.8875(3) 0.107(3) Uani 1 1 d . . .
H255 H 0.0325 0.6242 0.8831 0.128 Uiso 1 1 calc R . .
O602 O 0.2876(5) 0.4567(5) 0.9576(4) 0.089(3) Uani 0.50 1 d P A 1
O542 O 0.2934(4) 0.2628(2) 1.5205(3) 0.145(3) Uani 1 1 d . . .
C258 C 0.4785(5) 0.4674(3) 1.1900(3) 0.094(2) Uani 1 1 d . . .
H258 H 0.5136 0.4384 1.1861 0.113 Uiso 1 1 calc R . .
C259 C 0.3702(6) 0.8290(4) 1.1996(3) 0.097(2) Uani 1 1 d . . .
H259 H 0.3644 0.8659 1.2049 0.117 Uiso 1 1 calc R . .
C260 C 0.0504(4) 0.7385(4) 0.9204(3) 0.095(2) Uani 1 1 d . . .
H260 H 0.0260 0.7667 0.9368 0.114 Uiso 1 1 calc R . .
C261 C 0.4035(5) 0.9097(4) 0.9423(4) 0.107(3) Uani 1 1 d . . .
H261 H 0.4390 0.9283 0.9422 0.128 Uiso 1 1 calc R . .
C262 C 0.1825(5) 0.4200(4) 1.0697(4) 0.124(3) Uani 1 1 d . . .
H26A H 0.1999 0.4361 1.0362 0.149 Uiso 1 1 calc R . .
H26B H 0.2194 0.4013 1.0880 0.149 Uiso 1 1 calc R . .
C263 C 0.5507(4) 0.9979(3) 0.6294(3) 0.091(2) Uani 1 1 d . . .
H26C H 0.5940 1.0013 0.6360 0.137 Uiso 1 1 calc R . .
H26D H 0.5499 0.9598 0.6262 0.137 Uiso 1 1 calc R . .
H26E H 0.5186 1.0081 0.6566 0.137 Uiso 1 1 calc R . .
C264 C 0.5899(5) 0.7253(5) 1.2854(4) 0.127(4) Uani 1 1 d . . .
H26F H 0.5636 0.7408 1.3135 0.152 Uiso 1 1 calc R . .
H26G H 0.5747 0.7469 1.2545 0.152 Uiso 1 1 calc R . .
C265 C 0.5360(4) 1.0979(3) 0.5846(3) 0.101(2) Uani 1 1 d . . .
H26H H 0.5266 1.1214 0.5534 0.152 Uiso 1 1 calc R . .
H26I H 0.5791 1.1015 0.5916 0.152 Uiso 1 1 calc R . .
H26J H 0.5033 1.1093 0.6111 0.152 Uiso 1 1 calc R . .
C266 C 0.5715(5) 0.4999(5) 1.2963(3) 0.111(3) Uani 1 1 d . . .
H266 H 0.6096 0.4741 1.2908 0.133 Uiso 1 1 calc R . .
C267 C 0.4161(4) 0.4544(3) 1.2068(3) 0.088(2) Uani 1 1 d . . .
H267 H 0.4084 0.4175 1.2133 0.106 Uiso 1 1 calc R . .
C268 C 0.2972(5) 0.5616(4) 0.5552(3) 0.120(3) Uani 1 1 d . . .
H26K H 0.2976 0.5309 0.5380 0.180 Uiso 1 1 calc R . .
H26L H 0.3392 0.5746 0.5472 0.180 Uiso 1 1 calc R . .
H26M H 0.2628 0.5915 0.5448 0.180 Uiso 1 1 calc R . .
C269 C 0.0687(5) 0.6939(4) 1.0437(3) 0.097(2) Uani 1 1 d . . .
H269 H 0.0451 0.6676 1.0375 0.117 Uiso 1 1 calc R . .
C270 C 0.0049(5) 0.5792(3) 0.6452(3) 0.108(3) Uani 1 1 d . . .
H27A H -0.0170 0.6159 0.6505 0.162 Uiso 1 1 calc R . .
H27B H 0.0322 0.5632 0.6715 0.162 Uiso 1 1 calc R . .
H27C H -0.0276 0.5557 0.6454 0.162 Uiso 1 1 calc R . .
C271 C 0.5239(4) 0.7746(4) 0.7916(3) 0.095(2) Uani 1 1 d . . .
H271 H 0.5638 0.7886 0.7858 0.114 Uiso 1 1 calc R . .
C272 C -0.2780(3) 0.9234(3) 0.5692(3) 0.087(2) Uani 1 1 d . . .
H27D H -0.3226 0.9378 0.5812 0.131 Uiso 1 1 calc R . .
H27E H -0.2683 0.8843 0.5830 0.131 Uiso 1 1 calc R . .
H27F H -0.2731 0.9279 0.5332 0.131 Uiso 1 1 calc R . .
C273 C 0.2821(4) 0.5782(4) 0.6419(4) 0.105(2) Uani 1 1 d . . .
H273 H 0.2862 0.6154 0.6288 0.126 Uiso 1 1 calc R . .
C274 C 0.5418(5) 0.6030(5) 1.0432(4) 0.114(3) Uani 1 1 d . . .
H274 H 0.5808 0.5783 1.0373 0.136 Uiso 1 1 calc R . .
C275 C 0.5245(4) 0.7197(4) 0.7927(3) 0.101(2) Uani 1 1 d . . .
H275 H 0.5644 0.6958 0.7883 0.121 Uiso 1 1 calc R . .
C276 C 0.3419(5) 0.9380(4) 0.9487(4) 0.110(3) Uani 1 1 d . . .
H276 H 0.3351 0.9754 0.9526 0.132 Uiso 1 1 calc R . .
C277 C 0.0675(5) 0.6328(4) 1.1800(3) 0.101(2) Uani 1 1 d . . .
H277 H 0.0440 0.6610 1.1969 0.121 Uiso 1 1 calc R . .
C278 C 0.4908(5) 0.5225(4) 1.1788(3) 0.101(2) Uani 1 1 d . . .
H278 H 0.5323 0.5316 1.1653 0.121 Uiso 1 1 calc R . .
N101 N 0.3228(6) 0.4302(6) 0.8740(4) 0.170(4) Uani 1 1 d . A .
C280 C 0.3835(4) 0.6776(3) 0.6876(3) 0.085(2) Uani 1 1 d . . .
H280 H 0.3792 0.6403 0.6892 0.102 Uiso 1 1 calc R . .
C281 C 0.4719(5) 0.6305(4) 0.9225(3) 0.107(3) Uani 1 1 d . . .
H281 H 0.5141 0.6395 0.9118 0.128 Uiso 1 1 calc R . .
C282 C 0.4590(7) 0.5761(4) 0.9281(3) 0.127(4) Uani 1 1 d . . .
H282 H 0.4934 0.5475 0.9217 0.152 Uiso 1 1 calc R . .
C283 C 0.5564(6) 0.8258(5) 1.0390(5) 0.157(5) Uani 1 1 d . . .
H28A H 0.5326 0.8395 1.0687 0.189 Uiso 1 1 calc R . .
H28B H 0.5392 0.8488 1.0094 0.189 Uiso 1 1 calc R . .
C284 C 0.4451(7) 0.3579(3) 1.4568(3) 0.120(4) Uani 1 1 d . . .
H284 H 0.4313 0.3232 1.4613 0.144 Uiso 1 1 calc R . .
C285 C 0.4307(6) 0.8017(4) 1.1913(3) 0.105(3) Uani 1 1 d . . .
H285 H 0.4669 0.8198 1.1899 0.126 Uiso 1 1 calc R . .
C286 C 0.5436(5) 0.6557(4) 1.0426(3) 0.106(3) Uani 1 1 d . . .
H286 H 0.5848 0.6675 1.0361 0.128 Uiso 1 1 calc R . .
C287 C 0.3969(6) 0.5643(4) 0.9429(3) 0.105(3) Uani 1 1 d . . .
H287 H 0.3888 0.5277 0.9468 0.126 Uiso 1 1 calc R . .
C288 C 0.4486(6) 0.6234(4) 1.1809(3) 0.093(2) Uani 1 1 d . . .
O289 O 0.1408(5) 0.6045(4) 0.7093(4) 0.185(4) Uani 1 1 d . . .
C290 C 0.1100(7) 1.1269(6) 0.7134(5) 0.171(6) Uani 1 1 d . . .
H29A H 0.0871 1.1188 0.6878 0.205 Uiso 1 1 calc R . .
H29B H 0.1117 1.1668 0.7064 0.205 Uiso 1 1 calc R . .
C291 C 0.1761(7) 0.9685(4) 1.2423(5) 0.158(5) Uani 1 1 d . . .
H291 H 0.2076 0.9654 1.2665 0.190 Uiso 1 1 calc R . .
C292 C 0.0190(4) 0.6970(4) 0.9089(3) 0.105(3) Uani 1 1 d . . .
H292 H -0.0268 0.6997 0.9160 0.125 Uiso 1 1 calc R . .
C293 C 0.0373(4) 0.7404(5) 1.0620(3) 0.107(3) Uani 1 1 d . . .
C294 C 0.1331(6) 0.2922(4) 1.4113(7) 0.166(6) Uani 1 1 d . . .
H294 H 0.0938 0.3058 1.3937 0.199 Uiso 1 1 calc R . .
N100 N 0.6589(4) 0.6636(5) 0.8799(4) 0.141(3) Uani 1 1 d . . .
C517 C 0.3589(5) 0.1930(4) 1.5744(5) 0.152(5) Uani 1 1 d . . .
H51A H 0.3935 0.1890 1.5471 0.229 Uiso 1 1 calc R . .
H51B H 0.3599 0.1582 1.5974 0.229 Uiso 1 1 calc R . .
H51C H 0.3656 0.2218 1.5916 0.229 Uiso 1 1 calc R . .
C297 C 0.3286(5) 0.4027(3) 1.4938(3) 0.101(3) Uani 1 1 d . . .
H29C H 0.3246 0.4093 1.5281 0.121 Uiso 1 1 calc R . .
H29D H 0.2996 0.4327 1.4755 0.121 Uiso 1 1 calc R . .
C298 C -0.1167(5) 0.6516(6) 1.3568(7) 0.169(6) Uani 1 1 d . . .
H298 H -0.1259 0.6919 1.3439 0.202 Uiso 1 1 calc R . .
C299 C 0.3065(9) 0.4671(6) 0.9138(9) 0.198(8) Uani 1 1 d . . .
H299 H 0.3121 0.5042 0.9023 0.237 Uiso 1 1 calc R A 1
C300 C 0.0713(5) 1.1157(4) 0.7594(5) 0.131(3) Uani 1 1 d . . .
C301 C 0.1728(5) 0.5235(4) 0.8157(4) 0.114(3) Uani 1 1 d . . .
H30A H 0.2075 0.5040 0.8359 0.136 Uiso 1 1 calc R . .
H30B H 0.1934 0.5392 0.7830 0.136 Uiso 1 1 calc R . .
C302 C 0.6298(10) 0.8250(8) 1.0369(12) 0.37(2) Uani 1 1 d D . .
H302 H 0.6496 0.8059 1.0672 0.441 Uiso 1 1 calc R . .
C303 C 0.1759(7) 0.3345(6) 1.0399(7) 0.198(7) Uani 1 1 d . . .
H30C H 0.1844 0.3494 1.0049 0.297 Uiso 1 1 calc R . .
H30D H 0.1500 0.3049 1.0441 0.297 Uiso 1 1 calc R . .
H30E H 0.2172 0.3202 1.0534 0.297 Uiso 1 1 calc R . .
C304 C 0.1457(7) 1.0199(6) 0.9659(7) 0.168(5) Uani 1 1 d . . .
H30F H 0.1496 1.0592 0.9547 0.202 Uiso 1 1 calc R . .
H30G H 0.1214 1.0088 0.9426 0.202 Uiso 1 1 calc R . .
N802 N 0.6131(8) 1.0156(7) 0.9247(5) 0.186(5) Uani 1 1 d D . .
C306 C 0.1716(5) 0.9087(4) 1.2320(4) 0.116(3) Uani 1 1 d . . .
H30H H 0.1516 0.8868 1.2618 0.140 Uiso 1 1 calc R . .
H30I H 0.1448 0.9118 1.2050 0.140 Uiso 1 1 calc R . .
C307 C 0.1130(8) 0.9954(5) 1.2607(5) 0.185(6) Uani 1 1 d . . .
H30J H 0.1166 1.0321 1.2662 0.278 Uiso 1 1 calc R . .
H30K H 0.0972 0.9737 1.2918 0.278 Uiso 1 1 calc R . .
H30L H 0.0825 0.9987 1.2366 0.278 Uiso 1 1 calc R . .
C308 C 0.3629(6) 1.0235(4) 0.6958(3) 0.097(2) Uani 1 1 d . . .
H308 H 0.3973 1.0425 0.6977 0.116 Uiso 1 1 calc R . .
O309 O 0.1435(14) 0.5087(8) 0.9583(6) 0.420(16) Uani 1 1 d . . .
C310 C 0.1282(8) 0.4834(5) 0.8099(6) 0.170(5) Uani 1 1 d . . .
H310 H 0.0875 0.5020 0.7956 0.203 Uiso 1 1 calc R . .
S1 S 0.6477(7) 0.9127(6) 1.1565(5) 0.437(7) Uani 1 1 d D . .
C313 C -0.0477(4) 0.6251(4) 1.3312(4) 0.127(3) Uani 1 1 d . . .
H31A H -0.0344 0.5870 1.3478 0.153 Uiso 1 1 calc R . .
H31B H -0.0495 0.6249 1.2960 0.153 Uiso 1 1 calc R . .
C314 C 0.0350(5) 0.5919(4) 1.1691(3) 0.109(3) Uani 1 1 d . . .
H314 H -0.0103 0.5933 1.1786 0.131 Uiso 1 1 calc R . .
C316 C 0.1655(10) 0.4376(7) 0.7835(6) 0.232(9) Uani 1 1 d . . .
H31C H 0.1361 0.4127 0.7805 0.348 Uiso 1 1 calc R . .
H31D H 0.2005 0.4172 0.8024 0.348 Uiso 1 1 calc R . .
H31E H 0.1840 0.4534 0.7507 0.348 Uiso 1 1 calc R . .
C317 C 0.6638(6) 0.7227(6) 0.8654(6) 0.174(6) Uani 1 1 d . . .
H31F H 0.6571 0.7399 0.8949 0.261 Uiso 1 1 calc R . .
H31G H 0.6306 0.7405 0.8439 0.261 Uiso 1 1 calc R . .
H31H H 0.7069 0.7269 0.8478 0.261 Uiso 1 1 calc R . .
C601 C 0.6269(6) 0.8220(5) 0.6670(5) 0.163(5) Uani 1 1 d . . .
H60A H 0.6342 0.8184 0.7015 0.244 Uiso 1 1 calc R . .
H60B H 0.5823 0.8397 0.6629 0.244 Uiso 1 1 calc R . .
H60C H 0.6572 0.8444 0.6460 0.244 Uiso 1 1 calc R . .
C319 C 0.1048(11) 1.1366(11) 0.8001(10) 0.35(2) Uani 1 1 d . . .
H31X H 0.0807 1.1280 0.8327 0.530 Uiso 1 1 calc R . .
H31Y H 0.1041 1.1764 0.7915 0.530 Uiso 1 1 calc R . .
H31Z H 0.1498 1.1181 0.8005 0.530 Uiso 1 1 calc R . .
C320 C -0.1442(7) 0.7391(9) 1.0784(8) 0.202(7) Uani 1 1 d . . .
H320 H -0.1718 0.7152 1.0689 0.242 Uiso 1 1 calc R . .
C888 C 0.1446(9) 1.0375(11) 1.0433(13) 0.39(2) Uani 1 1 d . . .
H88A H 0.1242 1.0294 1.0772 0.582 Uiso 1 1 calc R . .
H88B H 0.1407 1.0773 1.0328 0.582 Uiso 1 1 calc R . .
H88C H 0.1906 1.0213 1.0414 0.582 Uiso 1 1 calc R . .
C600 C 0.6667(12) 0.7261(11) 0.6951(7) 0.298(15) Uani 1 1 d . . .
H60D H 0.6744 0.6896 0.6858 0.447 Uiso 1 1 calc R . .
H60E H 0.6364 0.7261 0.7254 0.447 Uiso 1 1 calc R . .
H60F H 0.7078 0.7356 0.7007 0.447 Uiso 1 1 calc R . .
C323 C -0.0740(5) 0.7191(6) 1.0615(5) 0.154(4) Uani 1 1 d . . .
H32A H -0.0614 0.6809 1.0781 0.185 Uiso 1 1 calc R . .
H32B H -0.0685 0.7192 1.0256 0.185 Uiso 1 1 calc R . .
C324 C -0.1181(8) 0.6416(6) 1.4146(8) 0.223(9) Uani 1 1 d . . .
H32C H -0.0877 0.6624 1.4235 0.334 Uiso 1 1 calc R . .
H32D H -0.1053 0.6023 1.4266 0.334 Uiso 1 1 calc R . .
H32E H -0.1620 0.6537 1.4296 0.334 Uiso 1 1 calc R . .
C509 C 0.2789(4) 0.4855(3) 0.6268(3) 0.093(2) Uani 1 1 d . . .
H50A H 0.2822 0.4664 0.5988 0.139 Uiso 1 1 calc R . .
H50B H 0.2367 0.4832 0.6465 0.139 Uiso 1 1 calc R . .
H50C H 0.3137 0.4684 0.6471 0.139 Uiso 1 1 calc R . .
C510 C 0.0861(4) 0.5271(3) 0.5839(3) 0.094(2) Uani 1 1 d . . .
H51D H 0.0552 0.5020 0.5851 0.140 Uiso 1 1 calc R . .
H51E H 0.1154 0.5121 0.6091 0.140 Uiso 1 1 calc R . .
H51F H 0.1115 0.5314 0.5514 0.140 Uiso 1 1 calc R . .
C505 C 0.5275(5) 0.4143(4) 1.4299(3) 0.104(3) Uani 1 1 d . . .
H505 H 0.5705 0.4193 1.4167 0.125 Uiso 1 1 calc R . .
C506 C 0.5047(4) 0.5161(3) 1.4320(2) 0.0722(17) Uani 1 1 d . . .
N39 N 0.3074(5) 0.3499(3) 1.4938(3) 0.145(4) Uani 1 1 d . . .
H39 H 0.2945 0.3450 1.4667 0.174 Uiso 1 1 calc R . .
C504 C 0.5106(7) 0.3632(4) 1.4371(3) 0.125(4) Uani 1 1 d . . .
H504 H 0.5411 0.3324 1.4294 0.150 Uiso 1 1 calc R . .
C170 C 0.1634(6) 0.2340(4) 1.3989(7) 0.206(8) Uani 1 1 d . . .
H17F H 0.1739 0.2364 1.3632 0.308 Uiso 1 1 calc R . .
H17G H 0.1322 0.2085 1.4110 0.308 Uiso 1 1 calc R . .
H17H H 0.2031 0.2207 1.4148 0.308 Uiso 1 1 calc R . .
C507 C 0.2365(5) 0.2140(4) 1.5977(5) 0.156(5) Uani 1 1 d . . .
H50W H 0.1954 0.2244 1.5834 0.234 Uiso 1 1 calc R . .
H50X H 0.2418 0.2423 1.6160 0.234 Uiso 1 1 calc R . .
H50Y H 0.2363 0.1788 1.6201 0.234 Uiso 1 1 calc R . .
C502 C 0.5921(7) 0.9586(5) 0.7723(8) 0.204(8) Uani 1 1 d . . .
H502 H 0.6106 0.9417 0.7424 0.245 Uiso 1 1 calc R . .
N102 N 0.6374(12) 0.7690(17) 0.6534(8) 0.42(3) Uani 1 1 d . . .
C516 C 0.2949(6) 0.2083(3) 1.5550(4) 0.125(3) Uani 1 1 d . . .
C508 C 0.2851(10) 0.1697(5) 1.5185(6) 0.225(8) Uani 1 1 d . . .
H50D H 0.2426 0.1820 1.5065 0.338 Uiso 1 1 calc R . .
H50E H 0.2873 0.1318 1.5359 0.338 Uiso 1 1 calc R . .
H50F H 0.3192 0.1716 1.4906 0.338 Uiso 1 1 calc R . .
C501 C 0.6661(8) 0.7277(8) 1.2859(7) 0.213(8) Uani 1 1 d . . .
H501 H 0.6823 0.7079 1.3175 0.256 Uiso 1 1 calc R . .
C500 C 0.1134(8) 0.2919(6) 1.4647(9) 0.243(11) Uani 1 1 d . . .
H50G H 0.0797 0.2687 1.4763 0.365 Uiso 1 1 calc R . .
H50H H 0.0964 0.3295 1.4703 0.365 Uiso 1 1 calc R . .
H50I H 0.1511 0.2774 1.4826 0.365 Uiso 1 1 calc R . .
C503 C 0.5959(9) 1.0162(8) 0.7630(6) 0.239(9) Uani 1 1 d . . .
H50J H 0.5810 1.0329 0.7310 0.359 Uiso 1 1 calc R . .
H50K H 0.6409 1.0214 0.7626 0.359 Uiso 1 1 calc R . .
H50L H 0.5684 1.0338 0.7889 0.359 Uiso 1 1 calc R . .
C526 C -0.0962(5) 0.8141(6) 0.8083(5) 0.160(5) Uani 1 1 d . . .
H52A H -0.0868 0.7783 0.8301 0.192 Uiso 1 1 calc R . .
H52B H -0.0851 0.8081 0.7738 0.192 Uiso 1 1 calc R . .
C523 C 0.3200(7) 0.3692(8) 0.8840(6) 0.218(9) Uani 1 1 d . . .
H52C H 0.3324 0.3543 0.8533 0.327 Uiso 1 1 calc R A .
H52D H 0.2758 0.3630 0.8974 0.327 Uiso 1 1 calc R . .
H52E H 0.3501 0.3506 0.9078 0.327 Uiso 1 1 calc R . .
C820 C -0.1758(9) 0.8372(7) 0.8768(10) 0.289(15) Uani 1 1 d . . .
H82A H -0.2209 0.8508 0.8884 0.433 Uiso 1 1 calc R . .
H82B H -0.1473 0.8610 0.8835 0.433 Uiso 1 1 calc R . .
H82C H -0.1634 0.7997 0.8939 0.433 Uiso 1 1 calc R . .
C524 C 0.6667(6) 0.6268(6) 0.8499(5) 0.145(4) Uani 1 1 d . . .
H524 H 0.6604 0.5901 0.8632 0.174 Uiso 1 1 calc R . .
C519 C 0.1120(8) 1.0140(8) 1.0107(6) 0.182(6) Uani 1 1 d . . .
H519 H 0.1025 0.9759 1.0240 0.218 Uiso 1 1 calc R . .
C522 C 0.6666(8) 0.7932(7) 1.2784(7) 0.239(10) Uani 1 1 d . . .
H52W H 0.6441 0.8075 1.3078 0.358 Uiso 1 1 calc R . .
H52X H 0.6446 0.8116 1.2497 0.358 Uiso 1 1 calc R . .
H52L H 0.7116 0.8002 1.2731 0.358 Uiso 1 1 calc R . .
C521 C 0.2021(12) 1.0030(8) 1.1898(8) 0.311(15) Uani 1 1 d . . .
H52F H 0.2052 1.0403 1.1940 0.467 Uiso 1 1 calc R . .
H52G H 0.1719 1.0048 1.1658 0.467 Uiso 1 1 calc R . .
H52H H 0.2451 0.9847 1.1778 0.467 Uiso 1 1 calc R . .
C520 C 0.0451(7) 1.0645(8) 1.0105(6) 0.220(8) Uani 1 1 d . . .
H52I H 0.0175 1.0586 1.0419 0.329 Uiso 1 1 calc R . .
H52J H 0.0205 1.0632 0.9836 0.329 Uiso 1 1 calc R . .
H52K H 0.0591 1.1005 1.0058 0.329 Uiso 1 1 calc R . .
C518 C 0.0037(8) 1.1467(8) 0.7651(6) 0.217(8) Uani 1 1 d . . .
H51G H -0.0175 1.1349 0.7981 0.325 Uiso 1 1 calc R . .
H51H H -0.0209 1.1394 0.7405 0.325 Uiso 1 1 calc R . .
H51I H 0.0054 1.1861 0.7602 0.325 Uiso 1 1 calc R . .
C534 C 0.6398(8) 0.6424(9) 0.9350(5) 0.224(9) Uani 1 1 d . . .
H53A H 0.6362 0.6723 0.9537 0.337 Uiso 1 1 calc R . .
H53B H 0.6730 0.6122 0.9470 0.337 Uiso 1 1 calc R . .
H53C H 0.5979 0.6293 0.9392 0.337 Uiso 1 1 calc R . .
C532 C -0.1687(7) 0.6252(6) 1.3500(7) 0.202(7) Uani 1 1 d . . .
H53W H -0.1718 0.6288 1.3148 0.304 Uiso 1 1 calc R . .
H53X H -0.2096 0.6424 1.3663 0.304 Uiso 1 1 calc R . .
H53Y H -0.1603 0.5862 1.3644 0.304 Uiso 1 1 calc R . .
C537 C 0.1288(11) 0.3505(10) 1.1194(8) 0.255(10) Uani 1 1 d . . .
H53D H 0.0995 0.3237 1.1216 0.383 Uiso 1 1 calc R . .
H53E H 0.1096 0.3774 1.1408 0.383 Uiso 1 1 calc R . .
H53F H 0.1705 0.3315 1.1297 0.383 Uiso 1 1 calc R . .
C530 C -0.1611(14) 0.7998(14) 1.0489(10) 0.41(2) Uani 1 1 d . . .
H53G H -0.1537 0.7990 1.0135 0.615 Uiso 1 1 calc R . .
H53H H -0.1332 0.8233 1.0570 0.615 Uiso 1 1 calc R . .
H53I H -0.2067 0.8143 1.0581 0.615 Uiso 1 1 calc R . .
O601 O 0.6378(10) 0.7126(8) 0.5951(7) 0.329(10) Uani 1 1 d . . .
C536 C 0.1143(13) 0.4488(11) 0.8720(11) 0.324(15) Uani 1 1 d . . .
H53J H 0.0851 0.4221 0.8736 0.485 Uiso 1 1 calc R . .
H53K H 0.0946 0.4758 0.8932 0.485 Uiso 1 1 calc R . .
H53L H 0.1557 0.4297 0.8830 0.485 Uiso 1 1 calc R . .
C540 C 0.7248(10) 0.9111(9) 1.1446(12) 0.330(18) Uani 1 1 d . . .
H54A H 0.7361 0.9458 1.1494 0.495 Uiso 1 1 calc R . .
H54B H 0.7386 0.9058 1.1105 0.495 Uiso 1 1 calc R . .
H54C H 0.7469 0.8806 1.1668 0.495 Uiso 1 1 calc R . .
C531 C -0.1507(14) 0.7313(9) 1.1363(11) 0.40(2) Uani 1 1 d . . .
H53M H -0.1960 0.7426 1.1491 0.606 Uiso 1 1 calc R . .
H53N H -0.1232 0.7539 1.1462 0.606 Uiso 1 1 calc R . .
H53O H -0.1371 0.6926 1.1497 0.606 Uiso 1 1 calc R . .
C538 C 0.6322(7) 0.7630(6) 0.6095(16) 0.37(2) Uani 1 1 d . . .
H538 H 0.6240 0.7950 0.5856 0.439 Uiso 1 1 calc R . .
C533 C 0.7014(9) 0.7023(11) 1.2416(10) 0.289(13) Uani 1 1 d . . .
H53P H 0.6985 0.6631 1.2473 0.434 Uiso 1 1 calc R . .
H53Q H 0.7471 0.7072 1.2371 0.434 Uiso 1 1 calc R . .
H53R H 0.6813 0.7206 1.2120 0.434 Uiso 1 1 calc R . .
C544 C 0.6807(11) 1.0037(11) 0.9329(9) 0.286(13) Uani 1 1 d D . .
H54D H 0.6901 0.9662 0.9509 0.428 Uiso 1 1 calc R . .
H54E H 0.6897 1.0298 0.9521 0.428 Uiso 1 1 calc R . .
H54F H 0.7080 1.0070 0.9012 0.428 Uiso 1 1 calc R . .
C535 C 0.6274(12) 0.9260(9) 0.8196(12) 0.326(17) Uani 1 1 d . . .
H53S H 0.6275 0.8865 0.8223 0.488 Uiso 1 1 calc R . .
H53T H 0.6038 0.9386 0.8494 0.488 Uiso 1 1 calc R . .
H53U H 0.6721 0.9333 0.8156 0.488 Uiso 1 1 calc R . .
C675 C 0.0602(18) 0.460(3) 1.0018(17) 0.68(5) Uani 1 1 d . . .
O691 O 0.5967(16) 0.9302(11) 1.1760(12) 1.76(6) Uani 1 1 d D . .
C542 C 0.3410(9) 0.4546(11) 0.8200(7) 0.255(11) Uani 1 1 d . . .
H54W H 0.3496 0.4254 0.8000 0.383 Uiso 1 1 calc R A .
H54X H 0.3799 0.4718 0.8171 0.383 Uiso 1 1 calc R . .
H54Y H 0.3051 0.4823 0.8084 0.383 Uiso 1 1 calc R . .
C547 C -0.1687(7) 0.8374(10) 0.8174(10) 0.265(11) Uani 1 1 d . . .
H547 H -0.1746 0.8766 0.8007 0.318 Uiso 1 1 calc R . .
C541 C 0.6627(12) 0.8059(12) 0.9885(15) 0.60(5) Uani 1 1 d D . .
H54Z H 0.6521 0.7697 0.9874 0.906 Uiso 1 1 calc R . .
H54P H 0.7098 0.8035 0.9868 0.906 Uiso 1 1 calc R . .
H54N H 0.6470 0.8323 0.9604 0.906 Uiso 1 1 calc R . .
S2 S 0.9011(14) 0.6386(9) 0.7563(5) 0.73(2) Uani 1 1 d . . .
C900 C 0.8487(10) 0.7141(15) 0.7172(9) 0.329(17) Uani 1 1 d . . .
H90A H 0.8058 0.7077 0.7124 0.494 Uiso 1 1 calc R . .
H90B H 0.8732 0.7248 0.6852 0.494 Uiso 1 1 calc R . .
H90C H 0.8436 0.7436 0.7367 0.494 Uiso 1 1 calc R . .
C821 C 0.9635(10) 0.6679(6) 0.7557(5) 0.227(9) Uani 1 1 d . . .
H82D H 0.9969 0.6417 0.7724 0.341 Uiso 1 1 calc R . .
H82E H 0.9506 0.6996 0.7726 0.341 Uiso 1 1 calc R . .
H82F H 0.9810 0.6802 0.7216 0.341 Uiso 1 1 calc R . .
O690 O 0.893(2) 0.5872(12) 0.7729(7) 0.67(4) Uani 1 1 d . . .
C822 C 0.5785(19) 1.0670(8) 0.8996(12) 0.47(3) Uani 1 1 d D . .
H82G H 0.5334 1.0630 0.8987 0.711 Uiso 1 1 calc R . .
H82H H 0.5996 1.0755 0.8659 0.711 Uiso 1 1 calc R . .
H82I H 0.5795 1.0970 0.9173 0.711 Uiso 1 1 calc R . .
C771 C -0.2040(12) 0.7994(13) 0.783(3) 0.84(8) Uani 1 1 d . . .
H77A H -0.1897 0.8095 0.7477 1.253 Uiso 1 1 calc R . .
H77B H -0.2514 0.8079 0.7886 1.253 Uiso 1 1 calc R . .
H77C H -0.1903 0.7600 0.7933 1.253 Uiso 1 1 calc R . .
C770 C 0.628(2) 0.8555(13) 1.1471(10) 0.56(4) Uani 1 1 d D . .
H77D H 0.5810 0.8579 1.1518 0.843 Uiso 1 1 calc R . .
H77E H 0.6474 0.8247 1.1705 0.843 Uiso 1 1 calc R . .
H77F H 0.6449 0.8498 1.1135 0.843 Uiso 1 1 calc R . .
C980 C 0.596(5) 0.9651(10) 0.926(6) 1.4(3) Uani 1 1 d D . .
C777 C 0.6435(11) 0.8844(9) 1.0178(11) 0.316(15) Uani 1 1 d D . .
H77G H 0.6249 0.9075 1.0426 0.474 Uiso 1 1 calc R . .
H77H H 0.6237 0.8990 0.9874 0.474 Uiso 1 1 calc R . .
H77I H 0.6904 0.8842 1.0113 0.474 Uiso 1 1 calc R . .
O80 O 0.5433(17) 0.978(2) 0.910(3) 1.03(10) Uani 1 1 d D . .
C668 C 0.0079(18) 0.4426(12) 0.9733(11) 0.37(2) Uani 1 1 d . . .
C667 C 0.023(3) 0.4990(14) 1.0343(17) 0.55(4) Uani 1 1 d . . .

loop_
_atom_site_aniso_label
_atom_site_aniso_U_11
_atom_site_aniso_U_22
_atom_site_aniso_U_33
_atom_site_aniso_U_23
_atom_site_aniso_U_13
_atom_site_aniso_U_12
O2 0.063(2) 0.054(2) 0.085(3) -0.0172(19) -0.007(2) -0.0168(19)
O36 0.066(3) 0.056(2) 0.083(3) -0.0171(19) -0.004(2) -0.027(2)
N36 0.051(3) 0.054(3) 0.064(3) -0.016(2) -0.003(2) -0.014(2)
O5 0.069(3) 0.063(2) 0.089(3) -0.012(2) -0.005(2) -0.027(2)
N5 0.092(4) 0.053(3) 0.065(3) -0.006(2) -0.007(3) -0.025(3)
N3 0.072(3) 0.054(3) 0.059(3) -0.008(2) -0.002(2) -0.021(3)
N1 0.067(3) 0.048(3) 0.063(3) -0.002(2) -0.008(2) -0.014(2)
O3 0.060(3) 0.063(2) 0.088(3) -0.013(2) -0.004(2) -0.014(2)
C009 0.070(4) 0.043(3) 0.064(3) -0.001(2) -0.002(3) -0.023(3)
N12 0.075(4) 0.060(3) 0.070(3) -0.010(2) -0.006(3) -0.019(3)
N32 0.073(3) 0.071(3) 0.056(3) -0.015(2) -0.012(2) -0.013(3)
O1 0.069(3) 0.061(2) 0.079(3) -0.016(2) -0.001(2) -0.012(2)
N2 0.063(3) 0.051(3) 0.077(3) -0.010(2) -0.005(2) -0.015(2)
N30 0.076(3) 0.055(3) 0.063(3) -0.008(2) -0.013(2) -0.024(3)
C015 0.082(4) 0.059(3) 0.055(3) -0.011(3) -0.011(3) -0.026(3)
C016 0.079(4) 0.068(4) 0.059(3) -0.010(3) 0.005(3) -0.031(4)
N7 0.110(5) 0.058(3) 0.062(3) -0.015(2) -0.006(3) -0.032(3)
N10 0.077(3) 0.068(3) 0.065(3) 0.001(2) -0.008(3) -0.016(3)
O31 0.105(3) 0.060(3) 0.078(3) -0.015(2) -0.018(2) -0.029(2)
C020 0.077(4) 0.053(3) 0.055(3) -0.011(3) -0.004(3) -0.012(3)
N31 0.078(4) 0.058(3) 0.076(3) -0.019(2) -0.015(3) -0.028(3)
O4 0.074(3) 0.055(2) 0.099(3) -0.018(2) -0.008(2) -0.021(2)
C023 0.082(5) 0.082(4) 0.061(4) -0.019(3) -0.004(3) -0.041(4)
C024 0.090(5) 0.068(4) 0.064(4) -0.003(3) -0.010(3) -0.037(4)
O35 0.069(3) 0.059(2) 0.104(3) -0.028(2) -0.002(2) -0.015(2)
C026 0.066(4) 0.049(3) 0.065(3) -0.004(3) -0.003(3) -0.015(3)
C027 0.052(4) 0.060(3) 0.068(4) -0.005(3) -0.010(3) -0.006(3)
N14 0.073(4) 0.064(3) 0.069(3) 0.001(3) -0.014(3) -0.022(3)
C029 0.065(4) 0.058(3) 0.060(3) -0.008(3) -0.011(3) -0.024(3)
N19 0.111(5) 0.075(4) 0.070(3) -0.005(3) -0.023(3) -0.029(3)
O22 0.173(6) 0.063(3) 0.098(4) -0.011(2) -0.038(3) -0.040(3)
O29 0.132(4) 0.087(3) 0.123(4) -0.025(3) -0.020(3) -0.059(3)
C033 0.067(4) 0.047(3) 0.075(4) -0.004(3) -0.019(3) -0.014(3)
C034 0.067(4) 0.059(3) 0.049(3) -0.011(2) -0.010(3) -0.012(3)
N22 0.114(5) 0.073(4) 0.060(3) -0.003(3) -0.026(3) -0.039(4)
N24 0.091(4) 0.082(4) 0.062(3) -0.003(3) -0.017(3) -0.031(3)
O37 0.074(3) 0.066(3) 0.111(4) 0.000(3) -0.007(3) -0.027(2)
N8 0.087(4) 0.058(3) 0.080(3) -0.015(3) -0.006(3) -0.033(3)
N29 0.108(5) 0.057(3) 0.076(3) -0.015(3) -0.023(3) -0.020(3)
N18 0.092(4) 0.074(4) 0.061(3) -0.017(3) -0.011(3) -0.004(3)
C041 0.065(4) 0.054(3) 0.065(4) -0.003(3) -0.011(3) -0.016(3)
N20 0.092(4) 0.085(4) 0.071(3) 0.007(3) -0.018(3) -0.035(4)
O10 0.092(3) 0.119(4) 0.086(3) -0.006(3) -0.007(3) -0.057(3)
N37 0.101(4) 0.049(3) 0.067(3) -0.015(2) -0.022(3) -0.002(3)
O13 0.124(4) 0.062(3) 0.093(3) -0.015(2) -0.022(3) -0.015(3)
N35 0.061(3) 0.055(3) 0.080(3) -0.017(2) -0.003(2) -0.024(2)
O7 0.103(3) 0.065(3) 0.086(3) -0.011(2) -0.014(2) -0.039(3)
O6 0.091(3) 0.049(2) 0.090(3) -0.021(2) -0.013(2) -0.019(2)
C049 0.077(5) 0.091(5) 0.075(4) 0.006(3) -0.012(3) -0.031(4)
N4 0.076(3) 0.052(3) 0.076(3) -0.009(2) -0.018(3) -0.010(3)
N11 0.088(4) 0.059(3) 0.073(3) -0.015(2) -0.005(3) -0.007(3)
N900 0.084(4) 0.069(3) 0.063(3) -0.013(2) -0.008(3) -0.018(3)
C053 0.083(4) 0.054(3) 0.062(3) -0.012(3) -0.005(3) -0.028(3)
N9 0.084(4) 0.063(3) 0.071(3) -0.009(2) -0.015(3) -0.024(3)
N13 0.077(3) 0.064(3) 0.074(3) -0.017(2) -0.001(3) -0.018(3)
C056 0.090(5) 0.064(4) 0.061(4) 0.001(3) -0.008(3) -0.037(3)
C057 0.057(4) 0.056(3) 0.059(3) -0.001(3) -0.011(3) -0.012(3)
C058 0.079(4) 0.053(3) 0.063(3) -0.008(3) -0.005(3) -0.025(3)
C059 0.064(4) 0.051(3) 0.076(4) -0.012(3) -0.004(3) -0.022(3)
N28 0.108(5) 0.058(3) 0.065(3) -0.010(2) -0.025(3) -0.004(3)
C061 0.088(5) 0.052(3) 0.062(4) 0.000(3) -0.009(3) -0.025(3)
C062 0.096(5) 0.073(4) 0.065(4) -0.020(3) -0.008(3) -0.009(4)
N40 0.068(3) 0.067(3) 0.071(3) -0.015(2) -0.012(2) -0.011(3)
N17 0.068(3) 0.064(3) 0.073(3) -0.009(2) -0.011(3) -0.001(3)
C065 0.081(5) 0.075(4) 0.074(4) 0.000(3) -0.019(3) -0.021(4)
C066 0.082(5) 0.064(4) 0.054(3) -0.008(3) -0.018(3) -0.007(3)
C067 0.072(4) 0.050(3) 0.081(4) -0.008(3) -0.022(3) -0.019(3)
C068 0.096(5) 0.074(4) 0.067(4) -0.009(3) -0.013(3) -0.023(4)
C069 0.063(3) 0.049(3) 0.068(3) -0.015(3) -0.005(3) -0.016(3)
C070 0.093(5) 0.054(3) 0.070(4) -0.008(3) -0.021(3) -0.022(3)
C071 0.099(5) 0.068(4) 0.070(4) -0.007(3) -0.016(3) -0.045(4)
C072 0.061(4) 0.060(3) 0.063(3) -0.019(3) -0.001(3) -0.016(3)
N16 0.083(4) 0.074(3) 0.061(3) -0.012(2) -0.004(3) -0.020(3)
C074 0.088(5) 0.064(4) 0.070(4) 0.006(3) -0.029(3) -0.026(4)
N27 0.120(5) 0.068(4) 0.070(4) -0.013(3) -0.021(3) -0.022(4)
C076 0.093(5) 0.070(4) 0.057(4) -0.016(3) -0.005(3) -0.028(4)
C077 0.080(4) 0.056(4) 0.072(4) -0.001(3) -0.018(3) -0.030(3)
C078 0.055(4) 0.059(3) 0.067(4) -0.002(3) -0.005(3) -0.014(3)
N21 0.108(5) 0.067(3) 0.078(4) -0.013(3) -0.014(3) -0.023(3)
O19 0.078(3) 0.115(4) 0.082(3) -0.009(3) -0.009(2) -0.021(3)
O25 0.140(5) 0.097(4) 0.098(4) -0.016(3) -0.020(3) -0.055(4)
C082 0.087(5) 0.060(4) 0.073(4) -0.006(3) -0.013(3) -0.035(3)
C083 0.070(4) 0.065(4) 0.067(4) -0.012(3) -0.017(3) -0.023(3)
C084 0.071(4) 0.057(3) 0.065(4) -0.009(3) -0.005(3) -0.023(3)
C085 0.091(5) 0.072(4) 0.065(4) -0.001(3) -0.007(3) 0.001(4)
N34 0.077(4) 0.053(3) 0.072(3) -0.014(2) -0.014(3) -0.015(2)
C087 0.065(4) 0.051(3) 0.060(3) -0.001(3) -0.010(3) -0.016(3)
C088 0.113(6) 0.092(5) 0.076(4) -0.012(4) -0.029(4) -0.049(5)
O34 0.111(4) 0.067(3) 0.169(5) -0.036(3) -0.028(4) -0.033(3)
N23 0.093(4) 0.073(3) 0.076(4) -0.001(3) -0.017(3) -0.024(3)
C091 0.070(4) 0.048(3) 0.068(4) -0.015(3) -0.008(3) -0.016(3)
C092 0.090(5) 0.055(4) 0.067(4) -0.017(3) -0.012(3) -0.029(4)
C093 0.080(4) 0.055(4) 0.086(4) -0.018(3) -0.017(3) -0.022(3)
O8 0.101(4) 0.071(3) 0.092(3) -0.023(2) -0.007(3) -0.020(3)
C095 0.080(5) 0.070(4) 0.055(3) -0.003(3) -0.008(3) -0.021(4)
O11 0.104(4) 0.095(3) 0.096(3) -0.004(3) -0.020(3) -0.051(3)
O14 0.100(4) 0.110(4) 0.140(5) 0.003(3) -0.023(3) -0.047(3)
C098 0.086(5) 0.092(5) 0.082(5) 0.004(4) -0.024(4) -0.037(4)
C099 0.102(6) 0.060(4) 0.064(4) -0.008(3) -0.007(4) -0.015(4)
C100 0.087(5) 0.065(4) 0.088(4) -0.019(3) -0.009(3) -0.031(3)
O30 0.067(3) 0.107(4) 0.124(4) -0.002(3) -0.010(3) -0.019(3)
C102 0.072(4) 0.055(3) 0.071(4) -0.006(3) -0.010(3) -0.013(3)
O33 0.119(4) 0.067(3) 0.089(3) -0.022(2) 0.002(3) 0.007(3)
C104 0.075(4) 0.065(4) 0.069(4) -0.006(3) -0.010(3) -0.033(4)
C105 0.066(4) 0.071(4) 0.067(4) 0.000(3) -0.008(3) -0.007(3)
C106 0.074(5) 0.091(5) 0.067(4) -0.014(3) -0.006(3) -0.020(4)
C107 0.071(4) 0.049(3) 0.064(3) -0.009(3) -0.010(3) -0.014(3)
C108 0.083(5) 0.080(4) 0.088(5) -0.019(4) -0.016(4) -0.002(4)
C109 0.082(5) 0.096(5) 0.066(4) -0.016(4) -0.012(3) 0.001(4)
C110 0.091(5) 0.069(4) 0.063(4) -0.016(3) -0.005(3) -0.020(4)
C111 0.110(6) 0.090(5) 0.054(4) -0.012(3) -0.015(4) -0.029(5)
C112 0.069(4) 0.063(3) 0.079(4) -0.014(3) -0.003(3) -0.029(3)
C113 0.103(6) 0.053(4) 0.117(6) -0.016(4) -0.035(5) -0.028(4)
C114 0.086(5) 0.075(4) 0.070(4) -0.016(3) -0.013(3) -0.016(4)
C115 0.073(4) 0.061(4) 0.060(4) -0.018(3) -0.006(3) -0.010(3)
C116 0.074(4) 0.058(3) 0.064(4) -0.009(3) -0.010(3) -0.013(3)
C117 0.077(5) 0.079(4) 0.066(4) -0.015(3) -0.001(3) -0.026(4)
C118 0.079(5) 0.081(5) 0.088(5) 0.006(4) -0.024(4) -0.021(4)
C119 0.089(5) 0.076(4) 0.074(4) 0.011(3) -0.024(4) -0.032(4)
O28 0.125(5) 0.103(4) 0.089(4) -0.010(3) -0.022(3) -0.035(4)
O27 0.159(6) 0.081(3) 0.125(5) -0.035(3) -0.019(4) -0.003(4)
C122 0.095(5) 0.080(5) 0.073(4) -0.011(3) -0.009(4) -0.033(4)
C123 0.099(6) 0.074(4) 0.082(5) 0.004(4) -0.026(4) -0.024(4)
C124 0.081(5) 0.080(4) 0.065(4) 0.000(3) -0.023(3) -0.029(4)
C125 0.070(4) 0.047(3) 0.085(4) -0.017(3) 0.001(3) -0.017(3)
C126 0.114(6) 0.053(4) 0.075(4) 0.003(3) -0.042(4) -0.009(4)
C127 0.069(4) 0.071(4) 0.082(4) -0.002(3) -0.006(3) -0.018(4)
C128 0.095(5) 0.066(4) 0.073(4) 0.004(3) -0.014(3) -0.043(4)
N103 0.089(4) 0.081(4) 0.093(4) -0.003(3) -0.007(3) -0.021(3)
C130 0.113(6) 0.070(5) 0.069(4) -0.008(3) -0.019(4) -0.026(5)
O131 0.079(3) 0.106(4) 0.078(3) -0.018(3) -0.010(2) 0.006(3)
N6 0.090(4) 0.059(3) 0.063(3) -0.004(2) -0.009(3) -0.021(3)
N15 0.075(4) 0.087(4) 0.071(3) -0.005(3) -0.009(3) -0.018(3)
N25 0.131(6) 0.079(4) 0.079(4) -0.016(3) -0.021(4) -0.013(4)
C135 0.096(5) 0.071(4) 0.070(4) -0.018(3) -0.017(4) -0.021(4)
C136 0.091(5) 0.088(5) 0.058(4) -0.019(3) -0.010(3) -0.020(4)
O23 0.112(4) 0.159(6) 0.122(5) -0.017(4) -0.014(3) -0.070(4)
C138 0.074(5) 0.099(6) 0.086(5) 0.009(4) -0.010(4) -0.038(5)
C139 0.099(6) 0.066(4) 0.068(4) -0.021(3) -0.012(4) -0.023(4)
C140 0.140(7) 0.063(4) 0.062(4) -0.009(3) -0.009(4) -0.048(5)
C141 0.115(6) 0.063(4) 0.058(4) -0.009(3) -0.016(3) -0.025(4)
O15 0.105(4) 0.064(3) 0.097(3) -0.023(2) -0.012(3) -0.015(3)
O24 0.120(4) 0.078(3) 0.102(4) -0.012(3) -0.030(3) -0.021(3)
N33 0.082(4) 0.058(3) 0.072(3) -0.007(2) -0.018(3) -0.003(3)
C145 0.081(4) 0.064(4) 0.079(4) -0.013(3) 0.000(3) -0.016(3)
C146 0.150(8) 0.063(4) 0.057(4) -0.003(3) -0.015(4) -0.018(5)
O32 0.074(3) 0.172(6) 0.100(4) -0.022(4) -0.005(3) -0.058(4)
C148 0.136(7) 0.095(5) 0.059(4) 0.001(3) -0.010(4) -0.063(5)
C149 0.078(5) 0.089(5) 0.055(4) -0.008(3) -0.010(3) -0.005(4)
C150 0.067(4) 0.075(4) 0.101(5) -0.020(4) -0.006(3) -0.029(3)
C151 0.087(6) 0.126(7) 0.062(4) -0.017(4) -0.009(4) -0.037(5)
C152 0.056(4) 0.098(5) 0.060(4) -0.018(3) -0.007(3) -0.015(3)
C153 0.152(8) 0.065(4) 0.079(5) -0.006(3) -0.038(5) -0.030(5)
C154 0.097(5) 0.066(4) 0.069(4) -0.010(3) -0.001(3) -0.031(4)
C155 0.113(6) 0.078(5) 0.073(4) 0.006(4) -0.028(4) -0.040(5)
C156 0.177(9) 0.068(5) 0.065(4) -0.003(3) -0.030(5) -0.035(5)
C157 0.088(5) 0.083(4) 0.099(5) -0.014(4) -0.001(4) -0.027(4)
C158 0.080(5) 0.063(4) 0.104(5) -0.014(4) -0.014(4) -0.030(4)
C159 0.100(5) 0.049(3) 0.071(4) -0.004(3) -0.028(4) -0.015(3)
C160 0.090(5) 0.079(5) 0.073(4) -0.009(3) -0.017(4) -0.028(4)
C161 0.091(6) 0.105(6) 0.090(5) 0.005(4) 0.000(4) -0.042(5)
C162 0.100(6) 0.085(5) 0.058(4) -0.016(3) 0.001(3) -0.036(5)
C163 0.104(6) 0.067(4) 0.101(5) -0.024(4) -0.021(4) -0.013(4)
C164 0.092(5) 0.072(4) 0.081(5) -0.013(3) -0.018(4) 0.001(4)
C165 0.098(6) 0.086(5) 0.076(4) 0.014(4) -0.034(4) -0.037(5)
C166 0.106(6) 0.086(5) 0.061(4) -0.004(4) -0.010(4) -0.017(5)
C167 0.122(6) 0.074(5) 0.061(4) -0.016(3) -0.012(4) -0.026(5)
C168 0.116(6) 0.062(4) 0.067(4) -0.010(3) -0.024(4) -0.015(4)
C169 0.103(6) 0.074(4) 0.072(4) -0.001(3) -0.017(4) -0.032(4)
O16 0.144(5) 0.106(4) 0.113(4) -0.016(3) -0.023(4) -0.069(4)
C171 0.102(6) 0.079(5) 0.076(4) -0.008(4) -0.014(4) 0.010(4)
C172 0.104(5) 0.061(4) 0.087(4) -0.004(3) -0.026(4) -0.033(4)
C173 0.087(5) 0.097(5) 0.077(5) 0.009(4) -0.014(4) -0.033(5)
C174 0.080(5) 0.049(3) 0.078(4) -0.011(3) -0.008(3) -0.006(3)
C175 0.077(4) 0.069(4) 0.090(5) -0.028(3) -0.009(3) -0.018(3)
C176 0.099(6) 0.079(5) 0.060(4) 0.001(3) -0.020(4) -0.019(5)
C177 0.076(4) 0.089(5) 0.066(4) 0.003(3) -0.014(3) -0.036(4)
C178 0.135(7) 0.059(4) 0.071(4) -0.022(3) -0.013(4) -0.011(4)
C179 0.090(5) 0.078(4) 0.070(4) -0.017(3) -0.013(3) -0.012(4)
C180 0.082(5) 0.082(5) 0.065(4) -0.014(3) -0.004(3) -0.012(4)
O17 0.086(4) 0.115(4) 0.084(3) -0.020(3) -0.003(3) -0.007(3)
C182 0.123(7) 0.079(5) 0.054(4) 0.001(3) -0.015(4) -0.027(5)
C183 0.068(4) 0.076(4) 0.084(4) -0.019(3) -0.010(3) -0.021(3)
C184 0.116(7) 0.093(5) 0.053(4) -0.011(3) -0.012(4) -0.026(5)
C185 0.064(4) 0.065(4) 0.087(4) -0.017(3) -0.009(3) -0.020(3)
C186 0.125(7) 0.075(5) 0.067(4) -0.004(3) -0.027(4) -0.024(5)
C187 0.090(5) 0.079(4) 0.079(4) -0.014(3) -0.019(4) 0.010(4)
C188 0.070(5) 0.080(4) 0.069(4) -0.009(3) -0.005(3) -0.009(4)
C189 0.094(5) 0.047(3) 0.071(4) -0.014(3) -0.006(3) -0.012(3)
O26 0.136(5) 0.119(4) 0.083(4) -0.018(3) -0.016(3) -0.022(4)
C191 0.087(5) 0.090(5) 0.070(4) -0.017(3) -0.010(3) -0.031(4)
C192 0.086(5) 0.086(5) 0.077(4) -0.004(4) 0.001(4) -0.021(4)
C193 0.113(6) 0.061(4) 0.064(4) 0.003(3) -0.031(4) -0.013(4)
C194 0.110(6) 0.083(5) 0.127(7) -0.055(5) -0.030(5) -0.005(5)
O9 0.144(6) 0.085(4) 0.161(6) -0.051(4) -0.032(5) -0.021(4)
C196 0.109(6) 0.056(4) 0.086(5) -0.012(3) -0.028(4) -0.014(4)
C197 0.084(5) 0.080(5) 0.085(5) -0.009(4) -0.018(4) -0.034(4)
C198 0.101(6) 0.072(4) 0.083(5) 0.007(3) -0.017(4) -0.042(4)
C199 0.062(4) 0.072(4) 0.103(5) -0.018(4) -0.001(3) -0.016(3)
C200 0.132(7) 0.086(5) 0.048(4) -0.012(3) -0.013(4) -0.023(5)
N26 0.137(6) 0.073(4) 0.068(4) -0.007(3) -0.018(4) -0.027(4)
C202 0.099(6) 0.077(5) 0.066(4) -0.004(3) -0.011(4) -0.019(4)
O20 0.137(5) 0.088(3) 0.115(4) 0.012(3) -0.049(3) -0.057(4)
C204 0.117(7) 0.096(5) 0.083(5) -0.010(4) -0.014(4) -0.061(6)
C205 0.098(6) 0.115(7) 0.081(5) -0.003(4) -0.007(4) -0.009(6)
C206 0.109(6) 0.087(5) 0.075(5) 0.006(4) -0.029(4) -0.037(5)
C207 0.073(4) 0.061(4) 0.076(4) -0.008(3) -0.001(3) -0.021(3)
C208 0.082(4) 0.061(4) 0.069(4) -0.007(3) -0.012(3) -0.023(3)
C209 0.159(9) 0.077(5) 0.070(5) -0.002(4) -0.030(5) -0.003(5)
C210 0.141(8) 0.057(4) 0.079(5) -0.015(3) -0.035(5) -0.008(5)
C211 0.098(6) 0.089(5) 0.062(4) 0.000(4) -0.010(4) -0.009(5)
C212 0.094(6) 0.083(5) 0.087(5) 0.002(4) -0.010(4) 0.020(5)
C213 0.087(5) 0.085(5) 0.078(4) -0.017(4) 0.005(4) -0.018(4)
C214 0.096(5) 0.056(4) 0.067(4) -0.010(3) -0.027(3) -0.014(4)
C215 0.140(8) 0.087(5) 0.072(5) -0.004(4) -0.024(5) -0.010(6)
C216 0.134(7) 0.072(5) 0.078(5) -0.022(4) -0.024(4) -0.018(5)
C217 0.128(7) 0.081(5) 0.079(5) 0.002(4) -0.027(4) -0.051(5)
C218 0.114(6) 0.069(5) 0.101(6) -0.009(4) -0.019(4) -0.038(4)
C219 0.073(5) 0.113(6) 0.089(5) -0.002(5) -0.001(4) 0.019(5)
C220 0.082(5) 0.086(5) 0.109(6) -0.012(4) 0.002(4) -0.028(4)
C221 0.092(5) 0.073(4) 0.080(4) -0.010(4) 0.007(4) -0.025(4)
C222 0.112(6) 0.083(5) 0.092(5) -0.012(4) -0.019(4) -0.039(5)
C223 0.167(9) 0.071(5) 0.086(5) -0.005(4) -0.030(5) -0.063(6)
C224 0.099(5) 0.060(4) 0.086(4) -0.008(3) -0.023(4) -0.036(4)
C225 0.120(7) 0.070(4) 0.078(5) 0.003(3) -0.031(4) -0.022(4)
C226 0.123(6) 0.062(4) 0.087(5) -0.021(3) -0.022(4) -0.025(4)
C227 0.087(5) 0.105(6) 0.068(4) -0.021(4) -0.003(4) -0.011(5)
C228 0.079(5) 0.111(6) 0.061(4) -0.024(4) -0.011(3) -0.005(5)
O18 0.128(5) 0.092(4) 0.198(7) -0.070(4) -0.041(5) 0.012(4)
C230 0.084(4) 0.074(4) 0.085(4) -0.006(3) -0.006(3) -0.033(4)
O12 0.079(4) 0.136(5) 0.137(5) 0.006(4) 0.001(3) -0.023(4)
C232 0.119(7) 0.101(6) 0.077(5) 0.001(4) -0.017(5) -0.010(6)
O600 0.114(5) 0.145(6) 0.129(6) -0.054(5) -0.027(4) -0.001(4)
C234 0.119(7) 0.136(8) 0.077(5) -0.004(5) -0.023(5) -0.072(7)
C235 0.099(6) 0.087(5) 0.083(5) -0.006(4) -0.029(4) -0.033(4)
C236 0.062(4) 0.066(4) 0.080(4) -0.011(3) -0.010(3) -0.007(3)
C237 0.092(6) 0.099(6) 0.068(4) -0.009(4) -0.006(4) -0.003(5)
C238 0.089(5) 0.107(6) 0.062(4) -0.007(4) -0.004(4) -0.006(5)
C239 0.144(8) 0.088(5) 0.062(4) -0.011(4) -0.030(4) 0.007(5)
C240 0.072(5) 0.119(6) 0.077(5) 0.015(4) 0.002(4) 0.002(5)
C241 0.131(7) 0.062(4) 0.086(5) -0.010(4) -0.014(4) -0.034(4)
O603 0.170(7) 0.128(6) 0.190(9) -0.048(6) -0.032(6) -0.030(5)
C243 0.092(5) 0.072(4) 0.067(4) -0.021(3) -0.024(4) 0.018(4)
O21 0.113(5) 0.176(7) 0.122(5) 0.000(4) 0.004(4) -0.037(5)
C245 0.147(8) 0.082(5) 0.074(5) 0.001(4) -0.023(4) -0.038(5)
C246 0.178(10) 0.106(7) 0.138(9) -0.041(6) -0.022(7) -0.063(7)
C247 0.073(4) 0.081(4) 0.075(4) -0.020(3) -0.005(3) -0.034(4)
C248 0.078(5) 0.135(7) 0.070(5) -0.020(5) -0.001(4) -0.007(5)
C249 0.108(7) 0.130(8) 0.094(6) 0.003(6) -0.014(5) 0.009(7)
C250 0.139(8) 0.098(6) 0.146(8) 0.016(5) -0.036(6) -0.069(6)
C251 0.116(7) 0.118(7) 0.094(6) -0.010(5) -0.028(5) -0.043(6)
C252 0.135(9) 0.103(7) 0.081(5) -0.003(5) -0.005(5) 0.036(7)
C253 0.089(5) 0.101(6) 0.083(5) -0.026(4) -0.011(4) -0.012(4)
C254 0.156(8) 0.062(5) 0.181(9) -0.042(5) -0.048(7) -0.026(5)
C255 0.112(7) 0.118(7) 0.107(6) -0.011(5) -0.017(5) -0.066(6)
O602 0.096(7) 0.117(8) 0.054(5) -0.013(5) -0.018(5) -0.016(6)
O542 0.228(8) 0.079(4) 0.147(5) -0.006(3) -0.021(5) -0.088(4)
C258 0.120(7) 0.077(5) 0.083(5) -0.018(4) -0.016(4) 0.002(5)
C259 0.144(8) 0.083(5) 0.075(5) -0.008(4) -0.030(5) -0.034(6)
C260 0.079(5) 0.107(6) 0.097(5) -0.003(4) -0.008(4) -0.023(5)
C261 0.116(7) 0.085(5) 0.131(7) -0.018(5) -0.036(5) -0.028(5)
C262 0.149(8) 0.114(7) 0.131(7) -0.042(6) -0.025(6) -0.049(6)
C263 0.080(5) 0.094(5) 0.105(6) -0.024(4) -0.019(4) -0.016(4)
C264 0.101(6) 0.196(11) 0.103(6) -0.005(6) -0.019(5) -0.089(7)
C265 0.113(6) 0.103(5) 0.110(6) -0.031(4) -0.013(4) -0.060(5)
C266 0.102(7) 0.142(8) 0.073(5) -0.022(5) 0.007(4) 0.013(6)
C267 0.111(6) 0.065(4) 0.091(5) -0.018(4) -0.013(4) -0.014(4)
C268 0.103(6) 0.153(8) 0.090(6) 0.024(5) -0.028(5) -0.022(6)
C269 0.105(7) 0.089(5) 0.091(5) 0.000(4) -0.011(4) -0.013(5)
C270 0.150(7) 0.096(5) 0.092(5) -0.003(4) -0.018(5) -0.072(5)
C271 0.059(4) 0.110(6) 0.108(6) 0.003(5) -0.010(4) -0.014(4)
C272 0.071(4) 0.090(5) 0.102(5) -0.017(4) -0.001(4) -0.023(4)
C273 0.096(6) 0.092(6) 0.127(8) -0.022(6) -0.030(5) 0.008(5)
C274 0.091(6) 0.126(8) 0.116(7) -0.012(6) 0.004(5) -0.018(6)
C275 0.080(5) 0.103(6) 0.111(6) -0.015(5) 0.011(4) -0.013(5)
C276 0.107(7) 0.088(5) 0.146(8) -0.042(5) -0.019(6) -0.020(5)
C277 0.113(7) 0.109(6) 0.080(5) -0.009(4) -0.034(4) -0.008(5)
C278 0.124(7) 0.100(6) 0.076(5) -0.021(4) -0.013(4) -0.001(5)
N101 0.162(9) 0.218(12) 0.138(9) 0.002(8) -0.037(7) -0.067(9)
C280 0.117(6) 0.067(4) 0.071(4) -0.021(3) -0.019(4) 0.001(4)
C281 0.110(6) 0.097(6) 0.088(5) -0.010(4) 0.013(5) 0.021(5)
C282 0.184(12) 0.082(6) 0.088(6) -0.014(4) 0.005(6) 0.035(6)
C283 0.157(10) 0.157(10) 0.191(11) -0.026(8) -0.032(8) -0.105(8)
C284 0.247(13) 0.035(4) 0.071(5) -0.010(3) -0.030(7) 0.008(5)
C285 0.126(8) 0.094(6) 0.102(6) -0.002(5) -0.035(5) -0.034(6)
C286 0.101(7) 0.110(7) 0.102(6) 0.004(5) -0.019(5) -0.017(6)
C287 0.136(8) 0.088(6) 0.083(5) -0.018(4) 0.004(5) -0.005(6)
C288 0.131(8) 0.087(5) 0.062(4) -0.009(4) -0.008(4) -0.030(6)
O289 0.201(9) 0.201(8) 0.175(8) -0.047(6) -0.001(6) -0.090(7)
C290 0.162(11) 0.179(12) 0.206(13) -0.128(11) 0.072(10) -0.093(11)
C291 0.188(11) 0.086(6) 0.171(10) -0.028(6) 0.058(9) -0.002(7)
C292 0.089(5) 0.119(7) 0.109(6) 0.004(5) -0.014(5) -0.046(5)
C293 0.074(5) 0.150(8) 0.092(6) 0.015(5) -0.014(4) -0.036(6)
C294 0.114(8) 0.065(5) 0.34(2) -0.035(9) -0.070(11) -0.030(5)
N100 0.127(7) 0.172(9) 0.142(8) -0.066(7) -0.023(5) -0.025(6)
C517 0.087(6) 0.070(5) 0.269(14) -0.006(7) 0.045(8) -0.010(5)
C297 0.175(9) 0.059(4) 0.084(5) 0.009(3) -0.053(5) -0.052(5)
C298 0.064(6) 0.150(10) 0.291(19) -0.040(11) -0.007(8) -0.021(6)
C299 0.199(15) 0.144(11) 0.28(2) -0.095(15) -0.135(17) 0.038(11)
C300 0.116(8) 0.099(6) 0.185(11) -0.051(7) -0.010(7) -0.010(6)
C301 0.148(8) 0.094(6) 0.116(6) -0.032(5) -0.016(6) -0.049(6)
C302 0.160(15) 0.22(2) 0.78(7) -0.22(3) 0.05(2) -0.121(15)
C303 0.169(12) 0.202(14) 0.275(18) -0.123(14) -0.039(12) -0.069(11)
C304 0.166(12) 0.132(9) 0.225(16) -0.104(11) -0.035(11) 0.016(9)
N802 0.232(13) 0.210(13) 0.150(9) -0.044(9) -0.002(9) -0.121(11)
C306 0.119(7) 0.106(6) 0.121(7) -0.017(5) -0.011(6) -0.013(6)
C307 0.255(17) 0.100(7) 0.172(11) -0.038(7) 0.063(11) -0.009(9)
C308 0.133(8) 0.078(5) 0.091(5) -0.002(4) -0.034(5) -0.044(5)
O309 0.66(4) 0.310(19) 0.174(13) 0.044(12) 0.023(18) 0.09(2)
C310 0.220(14) 0.112(8) 0.206(13) -0.060(9) -0.009(11) -0.081(9)
S1 0.466(18) 0.55(2) 0.323(12) -0.025(12) 0.008(12) -0.239(16)
C313 0.079(6) 0.135(7) 0.169(9) 0.017(6) -0.040(5) -0.046(5)
C314 0.101(6) 0.137(7) 0.091(6) -0.011(5) -0.022(5) -0.024(6)
C316 0.36(2) 0.222(16) 0.184(13) -0.082(12) 0.006(13) -0.201(17)
C317 0.152(10) 0.153(11) 0.257(17) -0.085(11) -0.084(11) -0.023(8)
C601 0.162(10) 0.147(9) 0.189(12) -0.077(9) 0.080(9) -0.083(8)
C319 0.28(2) 0.47(4) 0.42(3) -0.36(3) 0.19(2) -0.24(3)
C320 0.115(10) 0.253(19) 0.222(18) -0.020(15) -0.001(11) -0.023(11)
C888 0.148(14) 0.44(4) 0.69(6) -0.47(4) -0.01(2) 0.005(18)
C600 0.29(3) 0.42(4) 0.112(12) -0.010(17) 0.068(15) 0.02(2)
C323 0.101(8) 0.177(11) 0.181(11) 0.005(9) -0.017(7) -0.051(8)
C324 0.190(15) 0.146(11) 0.28(2) -0.018(12) 0.102(15) -0.009(10)
C509 0.090(5) 0.095(5) 0.096(5) -0.011(4) -0.008(4) -0.030(4)
C510 0.116(6) 0.067(4) 0.107(6) -0.003(4) -0.041(4) -0.029(4)
C505 0.153(8) 0.083(6) 0.061(4) -0.019(4) -0.013(4) 0.031(5)
C506 0.066(4) 0.069(4) 0.073(4) -0.017(3) -0.009(3) 0.016(3)
N39 0.279(11) 0.086(4) 0.104(5) 0.017(4) -0.077(6) -0.103(6)
C504 0.199(12) 0.081(7) 0.066(5) -0.008(4) -0.003(6) 0.042(7)
C170 0.159(10) 0.069(6) 0.42(2) -0.028(9) -0.136(13) -0.031(6)
C507 0.104(7) 0.076(5) 0.266(14) -0.005(7) 0.040(8) -0.033(5)
C502 0.164(11) 0.133(9) 0.33(2) 0.048(11) -0.090(12) -0.109(9)
N102 0.34(3) 0.85(7) 0.253(19) -0.41(3) 0.20(2) -0.40(4)
C516 0.147(9) 0.058(4) 0.165(9) 0.002(5) 0.014(7) -0.051(5)
C508 0.39(2) 0.094(7) 0.227(15) -0.038(8) -0.012(14) -0.140(12)
C501 0.182(13) 0.29(2) 0.202(14) -0.056(14) 0.046(11) -0.174(15)
C500 0.157(13) 0.139(11) 0.39(3) -0.007(15) 0.101(16) -0.066(9)
C503 0.262(19) 0.29(2) 0.203(15) 0.028(14) -0.052(13) -0.200(17)
C526 0.093(7) 0.184(11) 0.192(12) 0.002(9) 0.005(7) -0.048(8)
C523 0.182(13) 0.29(2) 0.192(14) 0.088(13) -0.092(11) -0.147(14)
C820 0.204(18) 0.168(13) 0.44(4) -0.082(18) 0.20(2) -0.054(12)
C524 0.159(10) 0.170(11) 0.109(8) -0.049(8) -0.045(7) 0.012(8)
C519 0.149(12) 0.248(18) 0.167(13) -0.075(12) -0.037(10) -0.018(12)
C522 0.190(14) 0.241(17) 0.30(2) 0.091(15) -0.083(13) -0.172(14)
C521 0.38(3) 0.178(15) 0.26(2) 0.048(14) 0.15(2) 0.019(16)
C520 0.121(10) 0.30(2) 0.195(15) -0.050(14) 0.004(9) 0.074(12)
C518 0.161(13) 0.240(17) 0.205(16) -0.040(13) 0.049(11) 0.028(12)
C534 0.186(14) 0.39(3) 0.122(11) -0.103(14) 0.004(9) -0.065(16)
C532 0.153(11) 0.162(11) 0.32(2) -0.078(12) -0.010(12) -0.073(9)
C537 0.28(2) 0.34(3) 0.199(18) -0.026(17) -0.034(15) -0.18(2)
C530 0.30(3) 0.52(5) 0.24(3) 0.11(3) 0.04(2) 0.16(3)
O601 0.41(2) 0.298(17) 0.272(16) -0.159(14) -0.104(16) 0.124(17)
C536 0.37(3) 0.31(3) 0.37(4) -0.13(3) 0.00(3) -0.24(3)
C540 0.194(17) 0.26(2) 0.58(5) -0.20(3) 0.12(2) -0.139(17)
C531 0.46(4) 0.210(19) 0.42(4) -0.07(2) 0.36(4) -0.05(2)
C538 0.114(10) 0.101(9) 0.76(6) 0.042(19) 0.15(2) 0.020(8)
C533 0.153(14) 0.37(3) 0.31(3) 0.05(2) 0.044(16) -0.118(17)
C544 0.26(3) 0.39(4) 0.28(3) -0.17(3) -0.06(2) -0.09(2)
C535 0.26(2) 0.23(2) 0.52(4) 0.08(2) -0.22(3) -0.143(19)
C675 0.36(4) 1.34(13) 0.65(7) -0.70(9) 0.24(4) -0.61(7)
O691 2.00(8) 1.04(5) 2.00(9) -0.99(6) 2.00(8) -0.67(6)
C542 0.187(15) 0.45(3) 0.157(14) -0.128(19) 0.022(11) -0.088(18)
C547 0.106(10) 0.30(2) 0.38(3) -0.03(2) 0.053(14) -0.105(13)
C541 0.24(3) 0.31(3) 1.26(13) -0.33(5) 0.38(5) -0.21(3)
S2 1.37(5) 0.75(3) 0.264(11) -0.196(15) 0.27(2) -0.82(4)
C900 0.184(17) 0.54(5) 0.26(3) 0.05(3) -0.043(16) -0.16(3)
C821 0.38(2) 0.195(13) 0.159(11) -0.052(10) 0.052(13) -0.219(16)
O690 1.38(9) 0.58(4) 0.232(16) 0.00(2) 0.02(3) -0.81(6)
C822 0.95(10) 0.21(2) 0.35(4) -0.07(3) -0.09(5) -0.30(4)
C771 0.140(17) 0.25(3) 2.0(2) 0.25(7) -0.25(5) -0.100(19)
C770 0.97(10) 0.63(6) 0.27(3) 0.16(3) -0.31(4) -0.66(7)
C980 1.8(6) 0.54(18) 2.0(6) 0.4(2) -1.0(4) -0.7(3)
C777 0.25(2) 0.29(3) 0.43(4) 0.07(2) -0.16(2) -0.16(2)
O80 0.33(3) 0.69(8) 1.63(19) 0.79(11) 0.03(6) -0.10(4)
C668 0.54(5) 0.31(3) 0.34(3) -0.12(2) 0.06(3) -0.33(3)
C667 0.89(10) 0.29(3) 0.61(7) -0.31(4) -0.47(7) 0.08(5)

loop_
_atom_type_symbol
_atom_type_description
_atom_type_scat_dispersion_real
_atom_type_scat_dispersion_imag
_atom_type_scat_source
C C 0.0033 0.0016 'International Tables Vol C Tables 4.2.6.8 and 6.1.1.4'
H H 0.0000 0.0000 'International Tables Vol C Tables 4.2.6.8 and 6.1.1.4'
N N 0.0061 0.0033 'International Tables Vol C Tables 4.2.6.8 and 6.1.1.4'
O O 0.0106 0.0060 'International Tables Vol C Tables 4.2.6.8 and 6.1.1.4'
S S 0.1246 0.1234 'International Tables Vol C Tables 4.2.6.8 and 6.1.1.4'

loop_
_geom_angle_atom_site_label_1
_geom_angle_atom_site_label_2
_geom_angle_atom_site_label_3
_geom_angle
_geom_angle_site_symmetry_1
C057 O2 C175 116.0(5) .
C015 O36 C125 119.4(4) .
C029 N36 C034 116.8(4) .
C084 O5 C100 116.4(5) .
C077 N5 C056 117.5(5) .
C058 N3 C020 117.6(5) .
C009 N1 C026 115.7(5) .
C027 O3 C236 117.8(4) .
N1 C009 C078 125.0(5) .
N1 C009 C057 114.5(5) .
C078 C009 C057 120.5(5) .
C068 N12 C095 118.1(6) .
C023 N32 C136 116.9(6) .
C107 N2 C087 127.3(5) .
C082 N30 C083 117.8(6) .
O36 C015 C072 116.2(5) .
O36 C015 C069 124.3(6) .
C072 C015 C069 119.5(5) .
C207 C016 C084 124.6(6) .
C207 C016 C020 120.8(5) .
C084 C016 C020 114.5(6) .
C139 N7 C140 116.6(6) .
C127 N10 C105 116.0(6) .
N3 C020 C016 124.9(5) .
N3 C020 C053 118.0(5) .
C016 C020 C053 117.0(6) .
C076 N31 C066 130.4(5) .
N32 C023 C191 125.1(7) .
N32 C023 C076 117.5(5) .
C191 C023 C076 117.4(6) .
C071 C024 C128 124.9(5) .
C071 C024 C056 116.1(6) .
C128 C024 C056 119.0(6) .
N1 C026 C041 123.8(5) .
N1 C026 C087 116.4(5) .
C041 C026 C087 119.8(5) .
C078 C027 O3 125.0(5) .
C078 C027 C041 119.1(5) .
O3 C027 C041 115.9(5) .
C074 N14 C124 118.0(5) .
N36 C029 C069 125.0(5) .
N36 C029 C091 117.2(5) .
C069 C029 C091 117.8(6) .
C165 N19 C241 124.6(6) .
N34 C033 C067 119.8(5) .
N34 C033 C093 121.8(5) .
C067 C033 C093 118.4(6) .
N36 C034 C072 123.4(5) .
N36 C034 C115 117.4(5) .
C072 C034 C115 119.2(5) .
C088 N22 C176 119.4(7) .
C193 N24 C126 117.0(6) .
C162 N8 C122 127.2(6) .
C160 N29 C226 126.4(6) .
C178 N18 C109 118.5(7) .
C102 C041 C027 123.5(6) .
C102 C041 C026 119.6(5) .
C027 C041 C026 116.9(5) .
C173 N20 C166 117.7(7) .
C243 N37 C156 116.7(7) .
C091 N35 C067 128.5(5) .
C071 O7 C172 117.1(5) .
C138 C049 C095 117.2(7) .
C138 C049 C271 123.6(7) .
C095 C049 C271 119.2(7) .
C092 N4 C053 129.8(6) .
C110 N11 C085 131.6(6) .
C141 N900 C106 117.6(6) .
C189 C053 N4 126.0(5) .
C189 C053 C020 120.8(6) .
N4 C053 C020 113.2(6) .
C119 N9 C208 124.7(5) .
C135 N13 C117 128.1(6) .
N5 C056 C024 123.2(6) .
N5 C056 C061 118.0(5) .
C024 C056 C061 118.8(6) .
O1 C057 O2 123.6(5) .
O1 C057 C009 125.2(5) .
O2 C057 C009 111.1(5) .
N3 C058 C059 122.3(6) .
N3 C058 C107 119.3(5) .
C059 C058 C107 118.3(5) .
C084 C059 C058 119.1(5) .
C111 N28 C167 117.4(7) .
C154 C061 N6 126.0(6) .
C154 C061 C056 118.9(5) .
N6 C061 C056 115.1(6) .
O33 C062 N33 125.5(7) .
O33 C062 C159 122.7(6) .
N33 C062 C159 111.9(6) .
C506 N40 C115 127.4(6) .
C184 N17 C179 128.2(6) .
C083 C065 C108 120.7(6) .
C083 C065 C118 115.9(6) .
C108 C065 C118 123.4(7) .
N31 C066 C214 125.7(6) .
N31 C066 C083 115.2(5) .
C214 C066 C083 119.1(6) .
C185 C067 C033 121.5(5) .
C185 C067 N35 124.6(5) .
C033 C067 N35 113.9(5) .
N12 C068 C198 120.9(7) .
N12 C068 C110 118.0(6) .
C198 C068 C110 121.1(6) .
C029 C069 C015 117.7(6) .
C071 C070 C077 119.3(6) .
O7 C071 C070 125.3(6) .
O7 C071 C024 114.3(6) .
C070 C071 C024 120.4(5) .
C015 C072 C034 117.5(5) .
C015 C072 C104 122.9(5) .
C034 C072 C104 119.6(6) .
C180 N16 C114 117.4(6) .
N14 C074 C169 123.4(6) .
N14 C074 C135 118.9(5) .
C169 C074 C135 117.7(7) .
C288 N27 C186 128.6(7) .
O31 C076 N31 124.9(7) .
O31 C076 C023 122.6(6) .
N31 C076 C023 112.5(5) .
N5 C077 C070 123.3(6) .
N5 C077 C092 117.0(5) .
C070 C077 C092 119.7(6) .
C027 C078 C009 119.5(5) .
C182 N21 C211 130.8(7) .
C155 O25 C262 116.0(7) .
N30 C082 C197 123.5(6) .
N30 C082 C160 116.7(6) .
C197 C082 C160 119.8(5) .
N30 C083 C066 118.0(6) .
N30 C083 C065 124.1(5) .
C066 C083 C065 117.9(6) .
C059 C084 O5 124.5(5) .
C059 C084 C016 121.5(5) .
O5 C084 C016 114.0(6) .
N11 C085 C171 125.0(7) .
N11 C085 C105 116.4(6) .
C171 C085 C105 118.7(7) .
C159 N34 C033 119.0(5) .
N2 C087 C116 127.0(5) .
N2 C087 C026 115.1(5) .
C116 C087 C026 117.9(6) .
N22 C088 C204 122.3(9) .
N22 C088 C182 119.1(7) .
C204 C088 C182 118.6(8) .
C113 O34 C254 117.5(7) .
C130 N23 C202 128.0(7) .
O35 C091 N35 124.0(5) .
O35 C091 C029 122.9(5) .
N35 C091 C029 113.0(6) .
O6 C092 N4 123.1(6) .
O6 C092 C077 123.8(5) .
N4 C092 C077 113.1(6) .
C113 C093 C158 126.2(6) .
C113 C093 C033 115.6(6) .
C158 C093 C033 118.2(5) .
N12 C095 C049 123.3(6) .
N12 C095 C117 118.7(6) .
C049 C095 C117 118.1(7) .
C138 O14 C250 119.1(8) .
C217 C098 C124 117.2(7) .
C217 C098 C255 124.1(7) .
C124 C098 C255 118.7(8) .
O8 C099 N6 123.1(6) .
O8 C099 C139 120.2(6) .
N6 C099 C139 116.7(7) .
O5 C100 C183 107.4(5) .
C118 O30 C313 117.3(7) .
C174 C102 C041 119.5(6) .
C247 C104 C072 120.3(6) .
N10 C105 C192 124.7(6) .
N10 C105 C085 115.9(6) .
C192 C105 C085 119.3(7) .
N900 C106 C227 123.2(7) .
N900 C106 C162 117.6(7) .
C227 C106 C162 119.2(7) .
O4 C107 N2 123.7(6) .
O4 C107 C058 121.9(5) .
N2 C107 C058 114.3(5) .
C164 C108 C065 118.2(7) .
N18 C109 C281 124.9(8) .
N18 C109 C184 116.0(7) .
C281 C109 C184 119.1(8) .
O13 C110 N11 123.5(7) .
O13 C110 C068 122.5(6) .
N11 C110 C068 114.0(6) .
N28 C111 C278 125.4(7) .
N28 C111 C288 116.9(8) .
C278 C111 C288 117.6(8) .
C125 C112 C220 111.1(6) .
C125 C112 C230 112.8(5) .
C220 C112 C230 110.6(5) .
O34 C113 C196 123.9(6) .
O34 C113 C093 113.8(7) .
C196 C113 C093 122.3(6) .
C179 C114 N16 118.3(6) .
C179 C114 C163 120.8(7) .
N16 C114 C163 121.0(7) .
N40 C115 C034 116.7(5) .
N40 C115 C152 124.0(6) .
C034 C115 C152 119.3(5) .
C087 C116 C174 121.5(6) .
C213 C117 N13 124.5(6) .
C213 C117 C095 121.0(6) .
N13 C117 C095 114.4(6) .
O30 C118 C197 126.4(6) .
O30 C118 C065 114.1(7) .
C197 C118 C065 119.5(7) .
O11 C119 N9 123.3(7) .
O11 C119 C127 122.3(7) .
N9 C119 C127 114.4(6) .
C216 O27 C306 118.5(8) .
C148 C122 N8 124.7(8) .
C148 C122 C140 118.4(7) .
N8 C122 C140 116.9(6) .
C251 C123 C155 124.1(7) .
C251 C123 C126 120.3(8) .
C155 C123 C126 115.6(7) .
N14 C124 C177 118.4(5) .
N14 C124 C098 122.6(7) .
C177 C124 C098 118.9(6) .
O36 C125 C112 112.0(5) .
N24 C126 C235 117.3(6) .
N24 C126 C123 123.9(7) .
C235 C126 C123 118.8(8) .
N10 C127 C161 125.6(7) .
N10 C127 C119 116.8(6) .
C161 C127 C119 117.6(6) .
C221 C128 C024 120.2(6) .
C273 N103 C509 119.7(7) .
C273 N103 C268 121.7(8) .
C509 N103 C268 118.5(7) .
O24 C130 N23 124.9(8) .
O24 C130 C193 121.0(6) .
N23 C130 C193 114.0(7) .
C099 N6 C061 127.6(6) .
C188 N15 C177 129.3(6) .
C237 N25 C235 132.8(8) .
O15 C135 N13 125.2(7) .
O15 C135 C074 123.8(6) .
N13 C135 C074 110.9(6) .
N32 C136 C149 118.4(6) .
N32 C136 C228 123.7(7) .
C149 C136 C228 118.0(7) .
C234 O23 C283 115.5(9) .
C198 C138 O14 124.9(8) .
C198 C138 C049 119.3(6) .
O14 C138 C049 115.8(8) .
N7 C139 C168 125.8(6) .
N7 C139 C099 118.4(6) .
C168 C139 C099 115.7(7) .
N7 C140 C122 119.1(6) .
N7 C140 C153 120.1(8) .
C122 C140 C153 120.8(7) .
N900 C141 C280 121.6(7) .
N900 C141 C208 116.3(6) .
C280 C141 C208 122.1(6) .
C062 N33 C149 130.5(6) .
C207 C145 C189 119.9(6) .
N26 C146 C186 119.0(7) .
N26 C146 C215 121.8(9) .
C186 C146 C215 119.2(9) .
C151 O32 C264 117.5(8) .
C308 C148 C122 121.2(9) .
C238 C149 N33 126.7(7) .
C238 C149 C136 121.2(7) .
N33 C149 C136 112.1(6) .
C158 C150 C185 121.6(6) .
C191 C151 O32 126.7(8) .
C191 C151 C228 121.4(7) .
O32 C151 C228 111.8(8) .
C247 C152 C115 119.6(6) .
C210 C153 C140 120.1(7) .
C210 C153 C223 124.1(8) .
C140 C153 C223 115.8(9) .
C061 C154 C221 121.6(6) .
O25 C155 C225 124.4(8) .
O25 C155 C123 115.0(7) .
C225 C155 C123 120.5(7) .
N37 C156 C284 119.8(10) .
N37 C156 C297 114.9(7) .
C284 C156 C297 125.3(8) .
C150 C158 C093 121.4(6) .
N34 C159 C196 125.1(7) .
N34 C159 C062 117.2(5) .
C196 C159 C062 117.6(6) .
O29 C160 N29 121.5(7) .
O29 C160 C082 121.7(7) .
N29 C160 C082 116.8(6) .
C127 C161 C240 116.6(7) .
O10 C162 N8 124.5(6) .
O10 C162 C106 121.2(8) .
N8 C162 C106 114.3(6) .
C114 C163 C194 120.1(7) .
C114 C163 C276 117.7(8) .
C194 C163 C276 122.1(7) .
C108 C164 C214 122.5(6) .
O20 C165 N19 123.2(8) .
O20 C165 C173 121.1(8) .
N19 C165 C173 115.7(6) .
N20 C166 C205 123.4(8) .
N20 C166 C211 115.6(7) .
C205 C166 C211 121.1(8) .
N28 C167 C267 121.8(7) .
N28 C167 C226 117.4(7) .
C267 C167 C226 120.7(6) .
C210 C168 C139 118.6(8) .
C217 C169 C074 118.9(7) .
C217 O16 C301 117.5(7) .
C212 C171 C085 120.6(8) .
O7 C172 C224 109.1(6) .
N20 C173 C269 124.5(8) .
N20 C173 C165 118.5(7) .
C269 C173 C165 117.0(7) .
C102 C174 C116 121.6(6) .
N22 C176 C202 118.5(7) .
N22 C176 C206 123.0(7) .
C202 C176 C206 118.5(8) .
C260 C177 N15 124.3(7) .
C260 C177 C124 121.0(6) .
N15 C177 C124 114.7(6) .
N18 C178 C287 119.8(8) .
N18 C178 C241 119.3(7) .
C287 C178 C241 120.8(7) .
C114 C179 C222 119.7(7) .
C114 C179 N17 116.1(6) .
C222 C179 N17 124.3(7) .
N16 C180 C187 125.4(7) .
N16 C180 C188 117.7(6) .
C187 C180 C188 116.8(7) .
O22 C182 N21 124.2(8) .
O22 C182 C088 123.1(8) .
N21 C182 C088 112.8(6) .
C263 C183 C100 113.0(5) .
C263 C183 C265 111.0(6) .
C100 C183 C265 108.9(6) .
O19 C184 N17 126.8(7) .
O19 C184 C109 119.4(8) .
N17 C184 C109 113.8(7) .
C067 C185 C150 118.6(6) .
C245 C186 N27 125.0(9) .
C245 C186 C146 119.2(8) .
N27 C186 C146 115.8(7) .
C194 C187 C180 118.4(7) .
O17 C188 N15 124.0(6) .
O17 C188 C180 122.4(7) .
N15 C188 C180 113.5(6) .
C053 C189 C145 121.0(5) .
C151 C191 C023 117.8(7) .
C105 C192 C219 121.7(7) .
C105 C192 C240 116.0(7) .
C219 C192 C240 122.3(8) .
N24 C193 C225 125.1(8) .
N24 C193 C130 117.7(6) .
C225 C193 C130 117.2(7) .
O18 C194 C187 124.2(8) .
O18 C194 C163 118.1(8) .
C187 C194 C163 117.6(7) .
C210 O9 C290 117.4(8) .
C113 C196 C159 116.0(6) .
C118 C197 C082 119.1(6) .
C138 C198 C068 121.0(7) .
C236 C199 C272 108.3(5) .
C236 C199 C157 110.9(6) .
C272 C199 C157 111.0(6) .
N26 C200 C239 123.7(8) .
N26 C200 C237 116.6(7) .
C239 C200 C237 119.7(9) .
C200 N26 C146 118.7(7) .
C232 C202 N23 125.1(7) .
C232 C202 C176 119.4(8) .
N23 C202 C176 115.5(7) .
C234 C204 C088 118.4(8) .
C249 C205 C166 119.1(9) .
C249 C205 C293 124.8(10) .
C166 C205 C293 116.1(9) .
C286 C206 C234 127.2(9) .
C286 C206 C176 118.0(8) .
C234 C206 C176 114.8(9) .
C145 C207 C016 120.0(6) .
N9 C208 C141 111.8(5) .
C252 C209 C211 119.3(9) .
O9 C210 C153 114.3(8) .
O9 C210 C168 127.1(9) .
C153 C210 C168 118.5(7) .
N21 C211 C209 127.6(8) .
N21 C211 C166 114.8(7) .
C209 C211 C166 117.6(8) .
C219 C212 C171 122.3(8) .
C117 C213 C275 121.0(7) .
C066 C214 C164 121.6(6) .
C216 C215 C146 116.4(9) .
C216 C215 C259 125.5(8) .
C146 C215 C259 118.0(10) .
O27 C216 C239 122.0(9) .
O27 C216 C215 116.4(8) .
C239 C216 C215 121.6(7) .
O16 C217 C169 123.4(8) .
O16 C217 C098 116.7(8) .
C169 C217 C098 119.9(6) .
O37 C218 O542 124.6(7) .
O37 C218 N39 124.0(7) .
O542 C218 N39 111.2(8) .
C212 C219 C192 117.3(7) .
C128 C221 C154 121.3(7) .
C261 C222 C179 119.6(9) .
C308 C223 C153 120.9(8) .
C510 C224 C172 108.8(6) .
C510 C224 C270 111.8(6) .
C172 C224 C270 110.6(5) .
C155 C225 C193 117.8(8) .
N29 C226 C167 112.0(5) .
C106 C227 C253 118.6(7) .
C248 C228 C151 125.9(8) .
C248 C228 C136 119.2(8) .
C151 C228 C136 115.0(7) .
C194 O18 C304 121.2(8) .
C240 O12 C526 118.8(8) .
C202 C232 C274 119.9(9) .
C204 C234 O23 127.3(9) .
C204 C234 C206 122.1(8) .
O23 C234 C206 110.6(10) .
N25 C235 C126 117.0(7) .
N25 C235 C277 122.8(8) .
C126 C235 C277 120.2(7) .
O3 C236 C199 108.7(5) .
O26 C237 N25 123.1(8) .
O26 C237 C200 120.3(8) .
N25 C237 C200 116.6(8) .
C149 C238 C266 118.9(8) .
C216 C239 C200 117.7(9) .
O12 C240 C161 123.3(9) .
O12 C240 C192 115.8(8) .
C161 C240 C192 120.9(7) .
N19 C241 C178 112.3(6) .
N37 C243 C505 123.9(8) .
N37 C243 C506 118.3(6) .
C505 C243 C506 117.7(8) .
C293 O21 C323 117.8(9) .
C186 C245 C285 121.6(10) .
C262 C246 C303 110.3(10) .
C262 C246 C537 103.3(10) .
C303 C246 C537 103.0(14) .
C104 C247 C152 122.0(6) .
C228 C248 C266 120.2(8) .
C252 C249 C205 121.2(10) .
O14 C250 C502 107.6(10) .
C314 C251 C123 120.5(8) .
C249 C252 C209 121.7(9) .
C280 C253 C227 119.0(8) .
O34 C254 C294 108.1(9) .
C292 C255 C098 119.7(7) .
C218 O542 C516 123.5(8) .
C267 C258 C278 122.1(8) .
C285 C259 C215 121.6(8) .
C177 C260 C292 119.4(8) .
C276 C261 C222 122.9(8) .
C246 C262 O25 107.8(9) .
O32 C264 C501 107.0(11) .
C238 C266 C248 122.4(8) .
C258 C267 C167 117.7(7) .
C293 C269 C173 117.8(8) .
C275 C271 C049 121.3(7) .
O600 C273 N103 125.7(9) .
C286 C274 C232 119.3(10) .
C271 C275 C213 119.3(8) .
C261 C276 C163 119.1(8) .
C314 C277 C235 119.2(8) .
C111 C278 C258 115.3(9) .
C523 N101 C542 115.4(14) .
C523 N101 C299 123.9(14) .
C542 N101 C299 120.6(16) .
C253 C280 C141 120.0(7) .
C282 C281 C109 116.1(9) .
C287 C282 C281 120.7(9) .
O23 C283 C302 102.9(11) .
C504 C284 C156 121.2(8) .
C259 C285 C245 120.3(9) .
C274 C286 C206 124.6(9) .
C282 C287 C178 120.0(9) .
O28 C288 N27 125.9(8) .
O28 C288 C111 119.4(9) .
N27 C288 C111 114.7(8) .
O9 C290 C300 118.5(15) .
C307 C291 C306 110.8(11) .
C307 C291 C521 110.1(12) .
C306 C291 C521 106.2(12) .
C255 C292 C260 121.9(8) .
C269 C293 O21 126.5(9) .
C269 C293 C205 120.3(8) .
O21 C293 C205 113.1(10) .
C500 C294 C254 110.7(11) .
C500 C294 C170 113.1(14) .
C254 C294 C170 107.9(11) .
C524 N100 C317 126.6(12) .
C524 N100 C534 116.1(13) .
C317 N100 C534 117.2(11) .
N39 C297 C156 112.7(8) .
C532 C298 C324 102.9(14) .
C532 C298 C313 112.2(12) .
C324 C298 C313 110.8(11) .
O602 C299 N101 131.0(17) .
C290 C300 C518 117.8(13) .
C290 C300 C319 107.0(11) .
C518 C300 C319 101.7(13) .
O16 C301 C310 107.8(9) .
C283 C302 C777 107.8(17) .
C283 C302 C541 107.8(17) .
C777 C302 C541 92(2) .
C519 C304 O18 112.9(15) .
C980 N802 C544 104(3) .
C980 N802 C822 123(2) .
C544 N802 C822 127.5(19) .
O27 C306 C291 107.0(8) .
C223 C308 C148 122.8(8) .
C316 C310 C301 111.2(12) .
C316 C310 C536 102.6(13) .
C301 C310 C536 101.1(10) .
O691 S1 C540 151(2) .
O691 S1 C770 97(2) .
C540 S1 C770 110(2) .
O30 C313 C298 104.1(9) .
C251 C314 C277 121.0(9) .
C323 C320 C531 106.6(17) .
C323 C320 C530 106.3(16) .
C531 C320 C530 118(2) .
O21 C323 C320 110.7(13) .
C504 C505 C243 121.0(10) .
O131 C506 N40 125.2(7) .
O131 C506 C243 120.8(6) .
N40 C506 C243 113.9(6) .
C218 N39 C297 124.5(6) .
C505 C504 C284 117.2(8) .
C503 C502 C250 111.3(14) .
C503 C502 C535 112.6(14) .
C250 C502 C535 101.2(13) .
C538 N102 C601 121(4) .
C538 N102 C600 129(3) .
C601 N102 C600 109.2(14) .
C517 C516 O542 109.1(7) .
C517 C516 C508 113.1(11) .
O542 C516 C508 100.5(9) .
C517 C516 C507 112.0(10) .
O542 C516 C507 108.5(8) .
C508 C516 C507 113.0(10) .
C533 C501 C264 105.4(13) .
C533 C501 C522 112.4(14) .
C264 C501 C522 101.9(14) .
O12 C526 C547 110.5(13) .
O603 C524 N100 121.5(14) .
C304 C519 C888 108.0(19) .
C304 C519 C520 108.2(14) .
C888 C519 C520 94.4(15) .
N102 C538 O601 124(3) .
C667 C675 C668 106(4) .
C526 C547 C820 99.9(17) .
C526 C547 C771 102(2) .
C820 C547 C771 131(2) .
O690 S2 C821 129(3) .
O690 S2 C900 139(3) .
C821 S2 C900 91.7(11) .
O80 C980 N802 101(4) .
C667 C668 C675 88(3) 2_567
C668 C667 C675 135(5) 2_567

loop_
_geom_bond_atom_site_label_1
_geom_bond_atom_site_label_2
_geom_bond_distance
_geom_bond_site_symmetry_2
O2 C057 1.332(7) .
O2 C175 1.430(7) .
O36 C015 1.362(7) .
O36 C125 1.439(7) .
N36 C029 1.327(7) .
N36 C034 1.378(7) .
O5 C084 1.382(7) .
O5 C100 1.447(7) .
N5 C077 1.326(8) .
N5 C056 1.378(9) .
N3 C058 1.331(7) .
N3 C020 1.353(8) .
N1 C009 1.330(7) .
N1 C026 1.378(7) .
O3 C027 1.367(7) .
O3 C236 1.459(7) .
C009 C078 1.400(8) .
C009 C057 1.501(8) .
N12 C068 1.336(8) .
N12 C095 1.348(8) .
N32 C023 1.320(8) .
N32 C136 1.348(9) .
O1 C057 1.208(7) .
N2 C107 1.380(7) .
N2 C087 1.372(7) .
N30 C082 1.320(7) .
N30 C083 1.346(8) .
C015 C072 1.408(8) .
C015 C069 1.409(8) .
C016 C207 1.404(9) .
C016 C084 1.418(8) .
C016 C020 1.431(9) .
N7 C139 1.314(9) .
N7 C140 1.392(9) .
N10 C127 1.323(8) .
N10 C105 1.388(8) .
O31 C076 1.211(7) .
C020 C053 1.437(8) .
N31 C076 1.375(8) .
N31 C066 1.385(8) .
O4 C107 1.209(6) .
C023 C191 1.424(9) .
C023 C076 1.509(10) .
C024 C071 1.408(10) .
C024 C128 1.423(10) .
C024 C056 1.429(8) .
O35 C091 1.230(7) .
C026 C041 1.424(8) .
C026 C087 1.439(8) .
C027 C078 1.366(8) .
C027 C041 1.421(8) .
N14 C074 1.321(9) .
N14 C124 1.367(9) .
C029 C069 1.401(8) .
C029 C091 1.503(8) .
N19 C165 1.328(10) .
N19 C241 1.446(10) .
O22 C182 1.239(9) .
O29 C160 1.263(8) .
C033 N34 1.377(8) .
C033 C067 1.411(8) .
C033 C093 1.444(8) .
C034 C072 1.410(8) .
C034 C115 1.422(8) .
N22 C088 1.326(9) .
N22 C176 1.346(10) .
N24 C193 1.305(9) .
N24 C126 1.356(10) .
O37 C218 1.206(9) .
N8 C162 1.354(9) .
N8 C122 1.390(9) .
N29 C160 1.347(9) .
N29 C226 1.427(9) .
N18 C178 1.342(9) .
N18 C109 1.339(9) .
C041 C102 1.395(8) .
N20 C173 1.312(9) .
N20 C166 1.368(10) .
O10 C162 1.238(8) .
N37 C243 1.351(9) .
N37 C156 1.375(9) .
O13 C110 1.223(8) .
N35 C091 1.348(7) .
N35 C067 1.417(7) .
O7 C071 1.360(7) .
O7 C172 1.437(8) .
O6 C092 1.228(7) .
C049 C138 1.396(11) .
C049 C095 1.416(9) .
C049 C271 1.427(11) .
N4 C092 1.388(8) .
N4 C053 1.405(8) .
N11 C110 1.373(9) .
N11 C085 1.387(9) .
N900 C141 1.341(8) .
N900 C106 1.358(8) .
C053 C189 1.355(9) .
N9 C119 1.341(9) .
N9 C208 1.456(8) .
N13 C135 1.409(8) .
N13 C117 1.415(8) .
C056 C061 1.443(9) .
C058 C059 1.431(8) .
C058 C107 1.487(9) .
C059 C084 1.353(8) .
N28 C111 1.341(10) .
N28 C167 1.358(9) .
C061 C154 1.359(10) .
C061 N6 1.384(8) .
C062 O33 1.237(8) .
C062 N33 1.360(8) .
C062 C159 1.525(10) .
N40 C506 1.352(8) .
N40 C115 1.410(7) .
N17 C184 1.358(10) .
N17 C179 1.411(9) .
C065 C083 1.434(9) .
C065 C108 1.433(10) .
C065 C118 1.438(9) .
C066 C214 1.382(9) .
C066 C083 1.424(8) .
C067 C185 1.388(9) .
C068 C198 1.420(10) .
C068 C110 1.481(10) .
C070 C071 1.372(10) .
C070 C077 1.404(8) .
C072 C104 1.410(8) .
N16 C180 1.305(9) .
N16 C114 1.397(8) .
C074 C169 1.404(9) .
C074 C135 1.509(10) .
N27 C288 1.331(11) .
N27 C186 1.389(9) .
C077 C092 1.480(9) .
N21 C182 1.379(10) .
N21 C211 1.380(10) .
O19 C184 1.248(9) .
O25 C155 1.365(8) .
O25 C262 1.495(11) .
C082 C197 1.431(10) .
C082 C160 1.462(10) .
C085 C171 1.412(10) .
C085 C105 1.406(10) .
N34 C159 1.285(8) .
C087 C116 1.379(8) .
C088 C204 1.417(11) .
C088 C182 1.485(12) .
O34 C113 1.364(8) .
O34 C254 1.449(9) .
N23 C130 1.362(9) .
N23 C202 1.389(10) .
C093 C113 1.398(10) .
C093 C158 1.426(10) .
O8 C099 1.250(9) .
C095 C117 1.419(9) .
O11 C119 1.225(8) .
O14 C138 1.358(9) .
O14 C250 1.460(11) .
C098 C217 1.393(12) .
C098 C124 1.428(10) .
C098 C255 1.443(12) .
C099 N6 1.358(8) .
C099 C139 1.509(10) .
C100 C183 1.522(9) .
O30 C118 1.355(9) .
O30 C313 1.460(10) .
C102 C174 1.383(9) .
C104 C247 1.362(9) .
C105 C192 1.396(10) .
C106 C227 1.371(10) .
C106 C162 1.495(10) .
C108 C164 1.346(10) .
C109 C281 1.379(11) .
C109 C184 1.533(11) .
C111 C278 1.384(11) .
C111 C288 1.522(11) .
C112 C125 1.473(9) .
C112 C220 1.513(10) .
C112 C230 1.607(8) .
C113 C196 1.392(11) .
C114 C179 1.391(10) .
C114 C163 1.400(10) .
C115 C152 1.420(9) .
C116 C174 1.384(9) .
C117 C213 1.351(10) .
C118 C197 1.362(10) .
C119 C127 1.512(10) .
O28 C288 1.231(10) .
O27 C216 1.373(9) .
O27 C306 1.407(11) .
C122 C148 1.391(10) .
C122 C140 1.436(11) .
C123 C251 1.392(12) .
C123 C155 1.409(11) .
C123 C126 1.433(10) .
C124 C177 1.424(10) .
C126 C235 1.399(11) .
C127 C161 1.409(11) .
C128 C221 1.344(10) .
N103 C273 1.354(11) .
N103 C509 1.429(9) .
N103 C268 1.446(10) .
C130 O24 1.232(9) .
C130 C193 1.505(11) .
O131 C506 1.222(8) .
N15 C188 1.349(9) .
N15 C177 1.395(8) .
N25 C237 1.327(10) .
N25 C235 1.396(9) .
C135 O15 1.187(8) .
C136 C149 1.441(10) .
C136 C228 1.466(11) .
O23 C234 1.394(11) .
O23 C283 1.476(13) .
C138 C198 1.339(11) .
C139 C168 1.384(9) .
C140 C153 1.429(10) .
C141 C280 1.394(10) .
C141 C208 1.527(10) .
N33 C149 1.411(9) .
C145 C207 1.376(9) .
C145 C189 1.422(9) .
C146 N26 1.388(11) .
C146 C186 1.407(12) .
C146 C215 1.417(11) .
O32 C151 1.366(9) .
O32 C264 1.429(12) .
C148 C308 1.368(11) .
C149 C238 1.380(10) .
C150 C158 1.341(9) .
C150 C185 1.421(8) .
C151 C191 1.355(11) .
C151 C228 1.420(11) .
C152 C247 1.377(9) .
C153 C210 1.376(12) .
C153 C223 1.478(12) .
C154 C221 1.405(9) .
C155 C225 1.378(11) .
C156 C284 1.414(13) .
C156 C297 1.518(14) .
C157 C199 1.535(10) .
C159 C196 1.420(9) .
C161 C240 1.403(12) .
C163 C194 1.419(12) .
C163 C276 1.450(11) .
C164 C214 1.385(10) .
C165 O20 1.244(8) .
C165 C173 1.481(12) .
C166 C205 1.380(12) .
C166 C211 1.437(11) .
C167 C267 1.408(11) .
C167 C226 1.508(11) .
C168 C210 1.380(11) .
C169 C217 1.384(11) .
O16 C217 1.360(9) .
O16 C301 1.448(11) .
C171 C212 1.370(11) .
C172 C224 1.533(9) .
C173 C269 1.396(12) .
C176 C202 1.438(10) .
C176 C206 1.441(11) .
C177 C260 1.384(10) .
C178 C287 1.414(12) .
C178 C241 1.483(12) .
C179 C222 1.388(10) .
C180 C187 1.409(10) .
C180 C188 1.502(10) .
O17 C188 1.239(8) .
C183 C263 1.514(10) .
C183 C265 1.542(10) .
C186 C245 1.378(11) .
C187 C194 1.390(11) .
O26 C237 1.248(9) .
C192 C219 1.417(11) .
C192 C240 1.419(12) .
C193 C225 1.404(10) .
C194 O18 1.303(9) .
O9 C210 1.311(9) .
O9 C290 1.315(15) .
C199 C236 1.501(9) .
C199 C272 1.528(9) .
C200 N26 1.327(10) .
C200 C239 1.401(11) .
C200 C237 1.478(12) .
C202 C232 1.355(11) .
C204 C234 1.353(13) .
C205 C249 1.390(14) .
C205 C293 1.449(13) .
C206 C286 1.371(12) .
C206 C234 1.417(13) .
C209 C252 1.395(14) .
C209 C211 1.411(11) .
C212 C219 1.385(12) .
C213 C275 1.425(11) .
C215 C216 1.413(12) .
C215 C259 1.434(13) .
C216 C239 1.382(12) .
C218 O542 1.315(9) .
C218 N39 1.334(10) .
C222 C261 1.373(11) .
C223 C308 1.328(12) .
C224 C510 1.519(10) .
C224 C270 1.553(11) .
C227 C253 1.383(11) .
C228 C248 1.371(11) .
O18 C304 1.400(14) .
O12 C240 1.368(10) .
O12 C526 1.462(14) .
C232 C274 1.461(13) .
O600 C273 1.206(11) .
C235 C277 1.424(12) .
C238 C266 1.388(12) .
O603 C524 1.303(14) .
C243 C505 1.383(10) .
C243 C506 1.507(10) .
O21 C293 1.386(11) .
O21 C323 1.476(13) .
C245 C285 1.391(12) .
C246 C262 1.471(12) .
C246 C303 1.485(17) .
C246 C537 1.48(2) .
C248 C266 1.412(13) .
C249 C252 1.350(14) .
C250 C502 1.553(16) .
C251 C314 1.378(13) .
C253 C280 1.363(11) .
C254 C294 1.497(15) .
C255 C292 1.371(13) .
O602 C299 1.20(2) .
O542 C516 1.484(10) .
C258 C267 1.376(12) .
C258 C278 1.393(12) .
C259 C285 1.319(12) .
C260 C292 1.407(12) .
C261 C276 1.341(12) .
C264 C501 1.587(17) .
C269 C293 1.354(13) .
C271 C275 1.343(11) .
C274 C286 1.301(13) .
C277 C314 1.403(12) .
N101 C523 1.483(19) .
N101 C542 1.50(2) .
N101 C299 1.510(19) .
C281 C282 1.386(14) .
C282 C287 1.353(15) .
C283 C302 1.51(2) .
C284 C504 1.399(16) .
C290 C300 1.394(16) .
C291 C307 1.421(16) .
C291 C306 1.569(14) .
C291 C521 1.594(19) .
C294 C500 1.45(2) .
C294 C170 1.535(16) .
N100 C524 1.306(14) .
N100 C317 1.451(16) .
N100 C534 1.515(18) .
C517 C516 1.459(15) .
C297 N39 1.443(9) .
C298 C532 1.403(15) .
C298 C324 1.55(2) .
C298 C313 1.580(16) .
C300 C518 1.468(17) .
C300 C319 1.60(2) .
C301 C310 1.510(13) .
C302 C777 1.516(17) .
C302 C541 1.513(19) .
C304 C519 1.31(2) .
N802 C980 1.345(19) .
N802 C544 1.416(16) .
N802 C822 1.440(18) .
C310 C316 1.49(2) .
C310 C536 1.75(3) .
S1 O691 1.158(16) .
S1 C540 1.57(2) .
S1 C770 1.603(17) .
C601 N102 1.39(3) .
C320 C323 1.482(18) .
C320 C531 1.55(3) .
C320 C530 1.56(3) .
C888 C519 1.45(2) .
C600 N102 1.51(4) .
C505 C504 1.335(14) .
C507 C516 1.556(15) .
C502 C503 1.41(2) .
C502 C535 1.59(2) .
N102 C538 1.26(5) .
C516 C508 1.556(15) .
C501 C533 1.50(3) .
C501 C522 1.59(2) .
C526 C547 1.51(2) .
C820 C547 1.61(3) .
C519 C520 1.69(2) .
O601 C538 1.35(3) .
C675 C667 1.47(5) .
C675 C668 1.58(4) .
C547 C771 1.76(6) .
S2 O690 1.29(2) .
S2 C821 1.58(2) .
S2 C900 2.15(4) .
C980 O80 1.21(2) .
C668 C667 1.45(4) 2_567
C667 C668 1.45(4) 2_567

loop_
_geom_torsion_atom_site_label_1
_geom_torsion_atom_site_label_2
_geom_torsion_atom_site_label_3
_geom_torsion_atom_site_label_4
_geom_torsion
_geom_torsion_site_symmetry_4
C026 N1 C009 C078 -2.7(8) .
C026 N1 C009 C057 177.1(4) .
C125 O36 C015 C072 168.1(5) .
C125 O36 C015 C069 -10.3(8) .
C058 N3 C020 C016 1.5(8) .
C058 N3 C020 C053 178.9(5) .
C207 C016 C020 N3 -179.3(5) .
C084 C016 C020 N3 0.0(8) .
C207 C016 C020 C053 3.3(8) .
C084 C016 C020 C053 -177.4(5) .
C136 N32 C023 C191 -0.6(9) .
C136 N32 C023 C076 178.1(5) .
C009 N1 C026 C041 2.4(8) .
C009 N1 C026 C087 -178.6(5) .
C236 O3 C027 C078 1.3(8) .
C236 O3 C027 C041 -179.4(5) .
C034 N36 C029 C069 -2.0(8) .
C034 N36 C029 C091 178.8(5) .
C029 N36 C034 C072 -1.7(8) .
C029 N36 C034 C115 -179.8(5) .
C078 C027 C041 C102 176.1(5) .
O3 C027 C041 C102 -3.4(8) .
C078 C027 C041 C026 -2.3(8) .
O3 C027 C041 C026 178.3(5) .
N1 C026 C041 C102 -178.4(5) .
C087 C026 C041 C102 2.6(8) .
N1 C026 C041 C027 0.0(8) .
C087 C026 C041 C027 -179.0(5) .
C092 N4 C053 C189 11.6(10) .
C092 N4 C053 C020 -166.1(5) .
N3 C020 C053 C189 176.1(5) .
C016 C020 C053 C189 -6.3(8) .
N3 C020 C053 N4 -6.1(7) .
C016 C020 C053 N4 171.6(5) .
C077 N5 C056 C024 -1.1(9) .
C077 N5 C056 C061 178.5(5) .
C071 C024 C056 N5 3.5(9) .
C128 C024 C056 N5 -175.9(6) .
C071 C024 C056 C061 -176.0(5) .
C128 C024 C056 C061 4.6(8) .
C175 O2 C057 O1 0.3(8) .
C175 O2 C057 C009 180.0(5) .
N1 C009 C057 O1 0.6(8) .
C078 C009 C057 O1 -179.5(5) .
N1 C009 C057 O2 -179.0(4) .
C078 C009 C057 O2 0.8(7) .
C020 N3 C058 C059 -2.1(8) .
C020 N3 C058 C107 -179.3(5) .
N3 C058 C059 C084 1.2(9) .
C107 C058 C059 C084 178.4(5) .
N5 C056 C061 C154 175.6(5) .
C024 C056 C061 C154 -4.9(9) .
N5 C056 C061 N6 -4.8(8) .
C024 C056 C061 N6 174.7(5) .
C076 N31 C066 C214 -0.4(10) .
C076 N31 C066 C083 178.8(5) .
N34 C033 C067 C185 175.5(5) .
C093 C033 C067 C185 -6.4(9) .
N34 C033 C067 N35 -4.6(8) .
C093 C033 C067 N35 173.5(5) .
C091 N35 C067 C185 4.0(10) .
C091 N35 C067 C033 -175.8(6) .
C095 N12 C068 C198 -1.0(9) .
C095 N12 C068 C110 179.2(5) .
N36 C029 C069 C015 3.8(8) .
C091 C029 C069 C015 -177.0(5) .
O36 C015 C069 C029 176.3(5) .
C072 C015 C069 C029 -2.0(8) .
C172 O7 C071 C070 12.6(9) .
C172 O7 C071 C024 -168.0(5) .
C077 C070 C071 O7 178.6(6) .
C077 C070 C071 C024 -0.7(9) .
C128 C024 C071 O7 -2.5(9) .
C056 C024 C071 O7 178.1(5) .
C128 C024 C071 C070 176.9(6) .
C056 C024 C071 C070 -2.5(9) .
O36 C015 C072 C034 -179.7(5) .
C069 C015 C072 C034 -1.2(8) .
O36 C015 C072 C104 -0.5(8) .
C069 C015 C072 C104 178.0(5) .
N36 C034 C072 C015 3.2(8) .
C115 C034 C072 C015 -178.6(5) .
N36 C034 C072 C104 -176.0(5) .
C115 C034 C072 C104 2.1(8) .
C124 N14 C074 C169 -2.2(9) .
C124 N14 C074 C135 178.4(5) .
C066 N31 C076 O31 -7.5(10) .
C066 N31 C076 C023 173.0(5) .
N32 C023 C076 O31 169.6(5) .
C191 C023 C076 O31 -11.6(9) .
N32 C023 C076 N31 -10.9(8) .
C191 C023 C076 N31 167.9(5) .
C056 N5 C077 C070 -2.5(9) .
C056 N5 C077 C092 177.3(5) .
C071 C070 C077 N5 3.4(9) .
C071 C070 C077 C092 -176.4(6) .
O3 C027 C078 C009 -178.5(5) .
C041 C027 C078 C009 2.1(8) .
N1 C009 C078 C027 0.5(9) .
C057 C009 C078 C027 -179.3(5) .
C083 N30 C082 C197 -2.7(9) .
C083 N30 C082 C160 175.6(5) .
C082 N30 C083 C066 -179.3(5) .
C082 N30 C083 C065 -0.4(9) .
N31 C066 C083 N30 -5.7(8) .
C214 C066 C083 N30 173.6(5) .
N31 C066 C083 C065 175.4(5) .
C214 C066 C083 C065 -5.3(8) .
C108 C065 C083 N30 -175.0(6) .
C118 C065 C083 N30 3.5(9) .
C108 C065 C083 C066 3.9(9) .
C118 C065 C083 C066 -177.7(5) .
C058 C059 C084 O5 -176.3(5) .
C058 C059 C084 C016 0.5(9) .
C100 O5 C084 C059 2.3(8) .
C100 O5 C084 C016 -174.7(5) .
C207 C016 C084 C059 178.3(6) .
C020 C016 C084 C059 -1.0(8) .
C207 C016 C084 O5 -4.6(8) .
C020 C016 C084 O5 176.1(5) .
C110 N11 C085 C171 -3.5(11) .
C110 N11 C085 C105 177.5(6) .
C067 C033 N34 C159 178.7(5) .
C093 C033 N34 C159 0.7(9) .
C107 N2 C087 C116 0.8(9) .
C107 N2 C087 C026 -178.9(5) .
N1 C026 C087 N2 -3.2(7) .
C041 C026 C087 N2 175.8(5) .
N1 C026 C087 C116 177.0(5) .
C041 C026 C087 C116 -4.0(8) .
C176 N22 C088 C204 -0.6(10) .
C176 N22 C088 C182 178.4(6) .
C067 N35 C091 O35 -4.3(10) .
C067 N35 C091 C029 174.5(5) .
N36 C029 C091 O35 156.7(6) .
C069 C029 C091 O35 -22.5(9) .
N36 C029 C091 N35 -22.1(7) .
C069 C029 C091 N35 158.7(5) .
C053 N4 C092 O6 -15.2(9) .
C053 N4 C092 C077 164.5(5) .
N5 C077 C092 O6 154.8(6) .
C070 C077 C092 O6 -25.3(9) .
N5 C077 C092 N4 -24.8(8) .
C070 C077 C092 N4 155.0(5) .
N34 C033 C093 C113 3.5(9) .
C067 C033 C093 C113 -174.6(6) .
N34 C033 C093 C158 -178.0(6) .
C067 C033 C093 C158 4.0(9) .
C068 N12 C095 C049 -2.5(9) .
C068 N12 C095 C117 179.6(5) .
C138 C049 C095 N12 3.6(10) .
C271 C049 C095 N12 -177.5(6) .
C138 C049 C095 C117 -178.5(6) .
C271 C049 C095 C117 0.4(9) .
C084 O5 C100 C183 165.5(5) .
C027 C041 C102 C174 -179.1(5) .
C026 C041 C102 C174 -0.8(9) .
C015 C072 C104 C247 -179.3(6) .
C034 C072 C104 C247 -0.1(9) .
C127 N10 C105 C192 -1.2(9) .
C127 N10 C105 C085 -179.3(5) .
N11 C085 C105 N10 -6.7(8) .
C171 C085 C105 N10 174.3(6) .
N11 C085 C105 C192 175.1(6) .
C171 C085 C105 C192 -3.9(9) .
C141 N900 C106 C227 -0.4(9) .
C141 N900 C106 C162 -177.6(5) .
C087 N2 C107 O4 -9.5(9) .
C087 N2 C107 C058 171.0(5) .
N3 C058 C107 O4 169.6(5) .
C059 C058 C107 O4 -7.7(8) .
N3 C058 C107 N2 -10.9(8) .
C059 C058 C107 N2 171.8(5) .
C083 C065 C108 C164 -1.3(10) .
C118 C065 C108 C164 -179.7(6) .
C178 N18 C109 C281 0.6(10) .
C178 N18 C109 C184 -179.4(5) .
C085 N11 C110 O13 -6.0(11) .
C085 N11 C110 C068 174.4(6) .
N12 C068 C110 O13 167.2(6) .
C198 C068 C110 O13 -12.5(10) .
N12 C068 C110 N11 -13.2(8) .
C198 C068 C110 N11 167.0(6) .
C167 N28 C111 C278 5.4(10) .
C167 N28 C111 C288 -177.6(5) .
C254 O34 C113 C196 9.1(11) .
C254 O34 C113 C093 -172.3(7) .
C158 C093 C113 O34 -1.9(11) .
C033 C093 C113 O34 176.5(6) .
C158 C093 C113 C196 176.8(7) .
C033 C093 C113 C196 -4.8(10) .
C180 N16 C114 C179 178.9(6) .
C180 N16 C114 C163 -1.5(9) .
C506 N40 C115 C034 177.2(5) .
C506 N40 C115 C152 -3.8(9) .
N36 C034 C115 N40 -5.5(7) .
C072 C034 C115 N40 176.2(5) .
N36 C034 C115 C152 175.5(5) .
C072 C034 C115 C152 -2.8(8) .
N2 C087 C116 C174 -176.1(5) .
C026 C087 C116 C174 3.6(8) .
C135 N13 C117 C213 -3.1(10) .
C135 N13 C117 C095 179.0(6) .
N12 C095 C117 C213 175.9(6) .
C049 C095 C117 C213 -2.1(9) .
N12 C095 C117 N13 -6.1(8) .
C049 C095 C117 N13 175.9(5) .
C313 O30 C118 C197 -1.5(11) .
C313 O30 C118 C065 176.7(7) .
C083 C065 C118 O30 178.1(5) .
C108 C065 C118 O30 -3.5(9) .
C083 C065 C118 C197 -3.5(9) .
C108 C065 C118 C197 174.9(7) .
C208 N9 C119 O11 1.3(10) .
C208 N9 C119 C127 -178.1(5) .
C162 N8 C122 C148 -1.4(10) .
C162 N8 C122 C140 178.1(6) .
C074 N14 C124 C177 179.0(5) .
C074 N14 C124 C098 0.8(9) .
C217 C098 C124 N14 1.0(10) .
C255 C098 C124 N14 -178.6(7) .
C217 C098 C124 C177 -177.3(6) .
C255 C098 C124 C177 3.2(10) .
C015 O36 C125 C112 -74.9(6) .
C220 C112 C125 O36 169.8(5) .
C230 C112 C125 O36 -65.3(6) .
C193 N24 C126 C235 -180.0(6) .
C193 N24 C126 C123 -1.0(9) .
C251 C123 C126 N24 -176.5(7) .
C155 C123 C126 N24 1.5(9) .
C251 C123 C126 C235 2.4(10) .
C155 C123 C126 C235 -179.5(6) .
C105 N10 C127 C161 -1.7(9) .
C105 N10 C127 C119 176.2(5) .
O11 C119 C127 N10 172.8(6) .
N9 C119 C127 N10 -7.8(9) .
O11 C119 C127 C161 -9.1(10) .
N9 C119 C127 C161 170.3(6) .
C071 C024 C128 C221 178.9(6) .
C056 C024 C128 C221 -1.8(9) .
C202 N23 C130 O24 -5.0(11) .
C202 N23 C130 C193 177.3(6) .
O8 C099 N6 C061 -2.0(10) .
C139 C099 N6 C061 179.3(5) .
C154 C061 N6 C099 -4.2(10) .
C056 C061 N6 C099 176.3(6) .
C117 N13 C135 O15 -7.6(11) .
C117 N13 C135 C074 176.3(6) .
N14 C074 C135 O15 163.5(6) .
C169 C074 C135 O15 -15.8(10) .
N14 C074 C135 N13 -20.4(8) .
C169 C074 C135 N13 160.2(5) .
C023 N32 C136 C149 177.4(5) .
C023 N32 C136 C228 -2.2(9) .
C250 O14 C138 C198 -2.1(12) .
C250 O14 C138 C049 177.9(7) .
C095 C049 C138 C198 -1.1(10) .
C271 C049 C138 C198 -179.9(7) .
C095 C049 C138 O14 178.9(6) .
C271 C049 C138 O14 0.1(11) .
C140 N7 C139 C168 -0.6(9) .
C140 N7 C139 C099 179.6(5) .
O8 C099 C139 N7 167.0(6) .
N6 C099 C139 N7 -14.3(9) .
O8 C099 C139 C168 -12.9(9) .
N6 C099 C139 C168 165.9(6) .
C139 N7 C140 C122 177.8(6) .
C139 N7 C140 C153 -2.8(9) .
C148 C122 C140 N7 175.8(5) .
N8 C122 C140 N7 -3.7(9) .
C148 C122 C140 C153 -3.7(10) .
N8 C122 C140 C153 176.8(6) .
C106 N900 C141 C280 -1.3(9) .
C106 N900 C141 C208 178.7(5) .
O33 C062 N33 C149 -10.2(11) .
C159 C062 N33 C149 169.1(6) .
N8 C122 C148 C308 -177.2(6) .
C140 C122 C148 C308 3.3(10) .
C062 N33 C149 C238 0.2(11) .
C062 N33 C149 C136 -178.1(6) .
N32 C136 C149 C238 175.2(6) .
C228 C136 C149 C238 -5.2(9) .
N32 C136 C149 N33 -6.4(8) .
C228 C136 C149 N33 173.2(5) .
C264 O32 C151 C191 -2.0(10) .
C264 O32 C151 C228 178.9(6) .
N40 C115 C152 C247 -177.5(5) .
C034 C115 C152 C247 1.4(8) .
N7 C140 C153 C210 3.8(10) .
C122 C140 C153 C210 -176.7(7) .
N7 C140 C153 C223 -176.7(6) .
C122 C140 C153 C223 2.8(10) .
N6 C061 C154 C221 -177.2(6) .
C056 C061 C154 C221 2.4(9) .
C262 O25 C155 C225 0.2(10) .
C262 O25 C155 C123 -179.3(7) .
C251 C123 C155 O25 -2.9(10) .
C126 C123 C155 O25 179.2(5) .
C251 C123 C155 C225 177.6(7) .
C126 C123 C155 C225 -0.4(10) .
C243 N37 C156 C284 -5.4(9) .
C243 N37 C156 C297 176.5(6) .
C185 C150 C158 C093 -2.3(11) .
C113 C093 C158 C150 178.6(7) .
C033 C093 C158 C150 0.3(10) .
C033 N34 C159 C196 -3.8(9) .
C033 N34 C159 C062 176.4(5) .
O33 C062 C159 N34 164.1(6) .
N33 C062 C159 N34 -15.2(8) .
O33 C062 C159 C196 -15.8(9) .
N33 C062 C159 C196 164.9(5) .
C226 N29 C160 O29 3.0(11) .
C226 N29 C160 C082 -176.8(6) .
N30 C082 C160 O29 169.1(6) .
C197 C082 C160 O29 -12.5(10) .
N30 C082 C160 N29 -11.2(9) .
C197 C082 C160 N29 167.2(6) .
N10 C127 C161 C240 1.7(11) .
C119 C127 C161 C240 -176.2(6) .
C122 N8 C162 O10 -6.6(10) .
C122 N8 C162 C106 174.1(6) .
N900 C106 C162 O10 172.5(6) .
C227 C106 C162 O10 -4.8(9) .
N900 C106 C162 N8 -8.2(8) .
C227 C106 C162 N8 174.5(6) .
C179 C114 C163 C194 -177.2(7) .
N16 C114 C163 C194 3.1(11) .
C179 C114 C163 C276 3.7(11) .
N16 C114 C163 C276 -176.0(7) .
C065 C108 C164 C214 0.2(10) .
C241 N19 C165 O20 3.2(11) .
C241 N19 C165 C173 -177.4(6) .
C173 N20 C166 C205 0.9(10) .
C173 N20 C166 C211 -178.5(6) .
C111 N28 C167 C267 -1.7(9) .
C111 N28 C167 C226 179.0(6) .
N7 C139 C168 C210 3.0(10) .
C099 C139 C168 C210 -177.2(6) .
N14 C074 C169 C217 1.8(10) .
C135 C074 C169 C217 -178.8(6) .
N11 C085 C171 C212 -175.8(6) .
C105 C085 C171 C212 3.2(10) .
C071 O7 C172 C224 175.0(5) .
C166 N20 C173 C269 -3.6(10) .
C166 N20 C173 C165 174.6(6) .
O20 C165 C173 N20 170.9(6) .
N19 C165 C173 N20 -8.5(10) .
O20 C165 C173 C269 -10.7(10) .
N19 C165 C173 C269 169.9(6) .
C041 C102 C174 C116 0.4(9) .
C087 C116 C174 C102 -1.9(9) .
C088 N22 C176 C202 178.5(6) .
C088 N22 C176 C206 -0.1(9) .
C188 N15 C177 C260 -5.5(11) .
C188 N15 C177 C124 174.9(6) .
N14 C124 C177 C260 176.9(6) .
C098 C124 C177 C260 -4.8(10) .
N14 C124 C177 N15 -3.6(9) .
C098 C124 C177 N15 174.8(5) .
C109 N18 C178 C287 1.0(10) .
C109 N18 C178 C241 -179.1(6) .
N16 C114 C179 C222 174.7(6) .
C163 C114 C179 C222 -4.9(10) .
N16 C114 C179 N17 -6.5(9) .
C163 C114 C179 N17 173.8(6) .
C184 N17 C179 C114 178.5(6) .
C184 N17 C179 C222 -2.8(10) .
C114 N16 C180 C187 -0.8(10) .
C114 N16 C180 C188 176.4(5) .
C211 N21 C182 O22 -3.6(11) .
C211 N21 C182 C088 175.9(6) .
N22 C088 C182 O22 167.6(6) .
C204 C088 C182 O22 -13.4(10) .
N22 C088 C182 N21 -11.9(9) .
C204 C088 C182 N21 167.1(6) .
O5 C100 C183 C263 -61.2(7) .
O5 C100 C183 C265 175.0(5) .
C179 N17 C184 O19 -4.9(11) .
C179 N17 C184 C109 174.8(6) .
N18 C109 C184 O19 172.0(6) .
C281 C109 C184 O19 -8.0(10) .
N18 C109 C184 N17 -7.8(8) .
C281 C109 C184 N17 172.2(6) .
C033 C067 C185 C150 4.5(9) .
N35 C067 C185 C150 -175.4(6) .
C158 C150 C185 C067 0.0(10) .
C288 N27 C186 C245 -2.9(11) .
C288 N27 C186 C146 180.0(6) .
N26 C146 C186 C245 174.5(6) .
C215 C146 C186 C245 -5.1(10) .
N26 C146 C186 N27 -8.3(9) .
C215 C146 C186 N27 172.2(6) .
N16 C180 C187 C194 1.3(11) .
C188 C180 C187 C194 -175.9(7) .
C177 N15 C188 O17 -3.1(11) .
C177 N15 C188 C180 179.0(6) .
N16 C180 C188 O17 169.0(6) .
C187 C180 C188 O17 -13.6(10) .
N16 C180 C188 N15 -13.1(9) .
C187 C180 C188 N15 164.3(6) .
N4 C053 C189 C145 -172.1(5) .
C020 C053 C189 C145 5.5(9) .
C207 C145 C189 C053 -1.4(9) .
O32 C151 C191 C023 -179.0(6) .
C228 C151 C191 C023 0.0(10) .
N32 C023 C191 C151 1.7(10) .
C076 C023 C191 C151 -177.0(6) .
N10 C105 C192 C219 -176.3(6) .
C085 C105 C192 C219 1.7(10) .
N10 C105 C192 C240 3.8(10) .
C085 C105 C192 C240 -178.2(6) .
C126 N24 C193 C225 -0.7(9) .
C126 N24 C193 C130 178.7(5) .
O24 C130 C193 N24 160.0(6) .
N23 C130 C193 N24 -22.2(9) .
O24 C130 C193 C225 -20.6(9) .
N23 C130 C193 C225 157.2(6) .
C180 C187 C194 O18 179.9(8) .
C180 C187 C194 C163 0.4(12) .
C114 C163 C194 O18 177.9(8) .
C276 C163 C194 O18 -3.0(13) .
C114 C163 C194 C187 -2.5(12) .
C276 C163 C194 C187 176.5(8) .
O34 C113 C196 C159 -179.3(6) .
C093 C113 C196 C159 2.2(10) .
N34 C159 C196 C113 2.4(10) .
C062 C159 C196 C113 -177.7(6) .
O30 C118 C197 C082 178.9(6) .
C065 C118 C197 C082 0.8(10) .
N30 C082 C197 C118 2.5(10) .
C160 C082 C197 C118 -175.7(6) .
O14 C138 C198 C068 177.7(6) .
C049 C138 C198 C068 -2.3(11) .
N12 C068 C198 C138 3.5(10) .
C110 C068 C198 C138 -176.7(6) .
C239 C200 N26 C146 -0.4(10) .
C237 C200 N26 C146 177.4(6) .
C186 C146 N26 C200 178.4(6) .
C215 C146 N26 C200 -2.1(10) .
C130 N23 C202 C232 -1.3(11) .
C130 N23 C202 C176 179.2(6) .
N22 C176 C202 C232 175.0(6) .
C206 C176 C202 C232 -6.3(10) .
N22 C176 C202 N23 -5.5(9) .
C206 C176 C202 N23 173.2(6) .
N22 C088 C204 C234 1.1(11) .
C182 C088 C204 C234 -177.9(7) .
N20 C166 C205 C249 -176.2(7) .
C211 C166 C205 C249 3.1(11) .
N20 C166 C205 C293 1.1(11) .
C211 C166 C205 C293 -179.6(7) .
N22 C176 C206 C286 -176.8(7) .
C202 C176 C206 C286 4.6(10) .
N22 C176 C206 C234 0.3(10) .
C202 C176 C206 C234 -178.3(6) .
C189 C145 C207 C016 -1.6(9) .
C084 C016 C207 C145 -178.7(6) .
C020 C016 C207 C145 0.6(9) .
C119 N9 C208 C141 175.9(6) .
N900 C141 C208 N9 -22.7(8) .
C280 C141 C208 N9 157.3(6) .
C290 O9 C210 C153 -179.6(10) .
C290 O9 C210 C168 2.4(14) .
C140 C153 C210 O9 -179.6(7) .
C223 C153 C210 O9 0.9(11) .
C140 C153 C210 C168 -1.5(11) .
C223 C153 C210 C168 179.1(6) .
C139 C168 C210 O9 176.2(7) .
C139 C168 C210 C153 -1.8(10) .
C182 N21 C211 C209 -6.5(11) .
C182 N21 C211 C166 176.2(6) .
C252 C209 C211 N21 -175.9(7) .
C252 C209 C211 C166 1.3(10) .
N20 C166 C211 N21 -6.9(9) .
C205 C166 C211 N21 173.8(6) .
N20 C166 C211 C209 175.6(6) .
C205 C166 C211 C209 -3.8(10) .
C085 C171 C212 C219 -0.1(11) .
N13 C117 C213 C275 -174.5(7) .
C095 C117 C213 C275 3.2(11) .
N31 C066 C214 C164 -176.5(6) .
C083 C066 C214 C164 4.3(9) .
C108 C164 C214 C066 -1.7(10) .
N26 C146 C215 C216 3.5(10) .
C186 C146 C215 C216 -177.0(6) .
N26 C146 C215 C259 -176.9(6) .
C186 C146 C215 C259 2.6(10) .
C306 O27 C216 C239 6.3(11) .
C306 O27 C216 C215 -173.9(7) .
C146 C215 C216 O27 177.5(6) .
C259 C215 C216 O27 -2.1(11) .
C146 C215 C216 C239 -2.7(11) .
C259 C215 C216 C239 177.8(7) .
C301 O16 C217 C169 2.0(11) .
C301 O16 C217 C098 -179.6(7) .
C074 C169 C217 O16 178.5(6) .
C074 C169 C217 C098 0.1(10) .
C124 C098 C217 O16 -179.9(6) .
C255 C098 C217 O16 -0.3(11) .
C124 C098 C217 C169 -1.4(10) .
C255 C098 C217 C169 178.2(7) .
C171 C212 C219 C192 -2.2(11) .
C105 C192 C219 C212 1.3(11) .
C240 C192 C219 C212 -178.8(7) .
C024 C128 C221 C154 -0.8(10) .
C061 C154 C221 C128 0.5(10) .
C114 C179 C222 C261 3.9(11) .
N17 C179 C222 C261 -174.7(7) .
C210 C153 C223 C308 177.9(8) .
C140 C153 C223 C308 -1.6(11) .
O7 C172 C224 C510 -177.0(5) .
O7 C172 C224 C270 -53.8(8) .
O25 C155 C225 C193 179.4(6) .
C123 C155 C225 C193 -1.1(10) .
N24 C193 C225 C155 1.7(10) .
C130 C193 C225 C155 -177.6(6) .
C160 N29 C226 C167 179.9(6) .
N28 C167 C226 N29 -25.7(9) .
C267 C167 C226 N29 155.0(6) .
N900 C106 C227 C253 1.4(10) .
C162 C106 C227 C253 178.7(6) .
C191 C151 C228 C248 178.2(7) .
O32 C151 C228 C248 -2.7(10) .
C191 C151 C228 C136 -2.3(10) .
O32 C151 C228 C136 176.8(5) .
N32 C136 C228 C248 -176.9(6) .
C149 C136 C228 C248 3.5(9) .
N32 C136 C228 C151 3.6(9) .
C149 C136 C228 C151 -176.0(5) .
C187 C194 O18 C304 -7.5(16) .
C163 C194 O18 C304 172.0(11) .
N23 C202 C232 C274 -174.5(7) .
C176 C202 C232 C274 4.9(11) .
C088 C204 C234 O23 179.3(7) .
C088 C204 C234 C206 -0.9(12) .
C283 O23 C234 C204 0.0(12) .
C283 O23 C234 C206 -179.9(7) .
C286 C206 C234 C204 177.0(8) .
C176 C206 C234 C204 0.2(11) .
C286 C206 C234 O23 -3.1(11) .
C176 C206 C234 O23 -179.9(6) .
C237 N25 C235 C126 172.4(7) .
C237 N25 C235 C277 -8.7(12) .
N24 C126 C235 N25 -3.6(9) .
C123 C126 C235 N25 177.4(6) .
N24 C126 C235 C277 177.4(6) .
C123 C126 C235 C277 -1.6(10) .
C027 O3 C236 C199 174.8(5) .
C272 C199 C236 O3 170.6(5) .
C157 C199 C236 O3 -67.4(7) .
C235 N25 C237 O26 -0.9(13) .
C235 N25 C237 C200 -179.0(7) .
N26 C200 C237 O26 171.3(6) .
C239 C200 C237 O26 -10.8(10) .
N26 C200 C237 N25 -10.6(10) .
C239 C200 C237 N25 167.3(6) .
N33 C149 C238 C266 -174.2(6) .
C136 C149 C238 C266 3.9(10) .
O27 C216 C239 C200 -179.8(6) .
C215 C216 C239 C200 0.4(11) .
N26 C200 C239 C216 1.3(10) .
C237 C200 C239 C216 -176.5(6) .
C526 O12 C240 C161 0.9(12) .
C526 O12 C240 C192 179.4(8) .
C127 C161 C240 O12 179.6(6) .
C127 C161 C240 C192 1.2(11) .
C105 C192 C240 O12 177.8(6) .
C219 C192 C240 O12 -2.1(11) .
C105 C192 C240 C161 -3.6(10) .
C219 C192 C240 C161 176.4(7) .
C165 N19 C241 C178 176.6(6) .
N18 C178 C241 N19 -22.9(9) .
C287 C178 C241 N19 157.0(6) .
C156 N37 C243 C505 3.7(9) .
C156 N37 C243 C506 -178.0(5) .
N27 C186 C245 C285 -172.7(7) .
C146 C186 C245 C285 4.3(11) .
C072 C104 C247 C152 -1.4(9) .
C115 C152 C247 C104 0.7(9) .
C151 C228 C248 C266 178.7(7) .
C136 C228 C248 C266 -0.7(10) .
C166 C205 C249 C252 0.1(13) .
C293 C205 C249 C252 -177.0(8) .
C138 O14 C250 C502 -171.9(9) .
C155 C123 C251 C314 -179.7(7) .
C126 C123 C251 C314 -1.8(12) .
C205 C249 C252 C209 -2.6(14) .
C211 C209 C252 C249 1.9(12) .
C106 C227 C253 C280 -0.9(10) .
C113 O34 C254 C294 167.8(9) .
C217 C098 C255 C292 -177.6(8) .
C124 C098 C255 C292 2.0(12) .
O37 C218 O542 C516 -10.9(15) .
N39 C218 O542 C516 174.4(9) .
C216 C215 C259 C285 -179.7(8) .
C146 C215 C259 C285 0.7(11) .
N15 C177 C260 C292 -178.3(7) .
C124 C177 C260 C292 1.2(11) .
C179 C222 C261 C276 -1.8(13) .
C303 C246 C262 O25 178.8(10) .
C537 C246 C262 O25 -71.7(14) .
C155 O25 C262 C246 177.0(8) .
C151 O32 C264 C501 170.0(8) .
C149 C238 C266 C248 -0.9(11) .
C228 C248 C266 C238 -0.7(12) .
C278 C258 C267 C167 -1.5(11) .
N28 C167 C267 C258 -0.1(10) .
C226 C167 C267 C258 179.2(7) .
N20 C173 C269 C293 4.0(12) .
C165 C173 C269 C293 -174.2(7) .
C138 C049 C271 C275 178.9(8) .
C095 C049 C271 C275 0.1(11) .
C509 N103 C273 O600 0.3(13) .
C268 N103 C273 O600 -177.4(8) .
C202 C232 C274 C286 -1.9(13) .
C049 C271 C275 C213 1.0(13) .
C117 C213 C275 C271 -2.7(12) .
C222 C261 C276 C163 0.6(15) .
C114 C163 C276 C261 -1.5(13) .
C194 C163 C276 C261 179.4(9) .
N25 C235 C277 C314 -178.7(7) .
C126 C235 C277 C314 0.2(11) .
N28 C111 C278 C258 -6.8(11) .
C288 C111 C278 C258 176.3(6) .
C267 C258 C278 C111 4.6(11) .
C227 C253 C280 C141 -0.7(10) .
N900 C141 C280 C253 1.8(10) .
C208 C141 C280 C253 -178.2(6) .
N18 C109 C281 C282 -1.6(12) .
C184 C109 C281 C282 178.4(7) .
C109 C281 C282 C287 1.0(13) .
C234 O23 C283 C302 172.1(14) .
N37 C156 C284 C504 4.9(12) .
C297 C156 C284 C504 -177.2(8) .
C215 C259 C285 C245 -1.7(12) .
C186 C245 C285 C259 -0.9(12) .
C232 C274 C286 C206 0.3(14) .
C234 C206 C286 C274 -178.4(8) .
C176 C206 C286 C274 -1.7(13) .
C281 C282 C287 C178 0.4(14) .
N18 C178 C287 C282 -1.5(12) .
C241 C178 C287 C282 178.6(8) .
C186 N27 C288 O28 -4.8(12) .
C186 N27 C288 C111 171.4(6) .
N28 C111 C288 O28 172.1(6) .
C278 C111 C288 O28 -10.7(10) .
N28 C111 C288 N27 -4.3(9) .
C278 C111 C288 N27 172.9(6) .
C210 O9 C290 C300 75.6(12) .
C098 C255 C292 C260 -5.8(13) .
C177 C260 C292 C255 4.2(12) .
C173 C269 C293 O21 179.1(7) .
C173 C269 C293 C205 -1.7(12) .
C323 O21 C293 C269 -3.6(13) .
C323 O21 C293 C205 177.2(8) .
C249 C205 C293 C269 176.5(8) .
C166 C205 C293 C269 -0.6(12) .
C249 C205 C293 O21 -4.3(12) .
C166 C205 C293 O21 178.6(7) .
O34 C254 C294 C500 -57.2(14) .
O34 C254 C294 C170 178.6(10) .
N37 C156 C297 N39 167.8(6) .
C284 C156 C297 N39 -10.1(10) .
C523 N101 C299 O602 -2(2) .
C542 N101 C299 O602 175.3(16) .
O9 C290 C300 C518 178.4(12) .
O9 C290 C300 C319 64.8(16) .
C217 O16 C301 C310 -179.2(8) .
O23 C283 C302 C777 161.8(18) .
O23 C283 C302 C541 64(2) .
C194 O18 C304 C519 88.7(15) .
C216 O27 C306 C291 177.8(8) .
C307 C291 C306 O27 -174.5(10) .
C521 C291 C306 O27 65.9(15) .
C153 C223 C308 C148 1.4(12) .
C122 C148 C308 C223 -2.3(11) .
O16 C301 C310 C316 178.1(11) .
O16 C301 C310 C536 -73.6(14) .
C118 O30 C313 C298 170.8(9) .
C532 C298 C313 O30 173.8(13) .
C324 C298 C313 O30 -71.8(12) .
C123 C251 C314 C277 0.3(13) .
C235 C277 C314 C251 0.5(12) .
C293 O21 C323 C320 176.6(11) .
C531 C320 C323 O21 -65.5(18) .
C530 C320 C323 O21 61(2) .
N37 C243 C505 C504 -1.1(11) .
C506 C243 C505 C504 -179.4(7) .
C115 N40 C506 O131 -2.2(10) .
C115 N40 C506 C243 176.6(5) .
N37 C243 C506 O131 170.6(6) .
C505 C243 C506 O131 -11.0(9) .
N37 C243 C506 N40 -8.2(8) .
C505 C243 C506 N40 170.2(6) .
O37 C218 N39 C297 13.8(17) .
O542 C218 N39 C297 -171.5(10) .
C156 C297 N39 C218 98.4(11) .
C243 C505 C504 C284 0.3(13) .
C156 C284 C504 C505 -2.2(13) .
O14 C250 C502 C503 172.6(12) .
O14 C250 C502 C535 -67.7(16) .
C218 O542 C516 C517 -54.0(13) .
C218 O542 C516 C508 -173.0(11) .
C218 O542 C516 C507 68.2(13) .
O32 C264 C501 C533 59.3(16) .
O32 C264 C501 C522 176.8(10) .
C240 O12 C526 C547 -174.0(13) .
C317 N100 C524 O603 3.0(19) .
C534 N100 C524 O603 179.9(12) .
O18 C304 C519 C888 66(2) .
O18 C304 C519 C520 167.0(11) .
C601 N102 C538 O601 -175.9(16) .
C600 N102 C538 O601 17(3) .
O12 C526 C547 C820 -64.9(15) .
O12 C526 C547 C771 160(2) .
C544 N802 C980 O80 -167(10) .
C822 N802 C980 O80 -10(17) .
C667 C675 C668 C667 43(5) 2_567
C668 C675 C667 C668 -76(6) 2_567
